data_4077990
loop_
_publ_author_name
'Fey, Natalie'
'Haddow, Mairi F.'
'Mistry, Rakesh'
'Norman, Nicholas C.'
'Orpen, A. Guy'
'Reynolds, Timothy J.'
'Pringle, Paul G.'

_publ_section_title
;
 Regioselective B-Cyclometalation of a Bulkyo-Carboranyl Phosphine and the
 Unexpected Formation of a Dirhodium(II) Complex
;
_journal_issue 7
_journal_name_full Organometallics
_journal_page_first 2907
_journal_paper_doi 10.1021/om201198s
_journal_volume 31
_journal_year 2012
_chemical_formula_moiety 'C22 H56 B20 Cl2 O2 P2 Rh2, C H Cl3'
_chemical_formula_sum 'C23 H57 B20 Cl5 O2 P2 Rh2'
_chemical_formula_weight 1026.90
_chemical_name_systematic
; 
 ? 
;
_space_group_IT_number 14
_symmetry_cell_setting monoclinic
_symmetry_space_group_name_Hall '-P 2yn'
_symmetry_space_group_name_H-M 'P 1 21/n 1'
_atom_sites_solution_hydrogens geom
_atom_sites_solution_primary direct
_atom_sites_solution_secondary difmap
_audit_creation_method SHELXL-97
_cell_angle_alpha 90.00
_cell_angle_beta 102.823(9)
_cell_angle_gamma 90.00
_cell_formula_units_Z 4
_cell_length_a 9.821(5)
_cell_length_b 26.348(14)
_cell_length_c 17.811(9)
_cell_measurement_reflns_used 7039
_cell_measurement_temperature 173(2)
_cell_measurement_theta_max 27.558
_cell_measurement_theta_min 2.266
_cell_volume 4494(4)
_computing_cell_refinement 'Bruker SMART V5.054 (Bruker, 1998)'
_computing_data_collection 'Bruker SMART V5.054 (Bruker, 1998)'
_computing_data_reduction 'Bruker SAINT V6.0 (Bruker, 1998)'
_computing_molecular_graphics 'Bruker SHELXTL V6.1 (Bruker AXS, 2000)'
_computing_publication_material 'Bruker SHELXTL V6.1 (Bruker AXS, 2000)'
_computing_structure_refinement 'SHELXL-97 (Sheldrick, 1997)'
_computing_structure_solution 'SHELXS-97 (Sheldrick, 1990)'
_diffrn_ambient_temperature 173(2)
_diffrn_measured_fraction_theta_full 0.982
_diffrn_measured_fraction_theta_max 0.982
_diffrn_measurement_device_type 'CCD area detector'
_diffrn_measurement_method '\f and \w scans'
_diffrn_radiation_monochromator graphite
_diffrn_radiation_source 'fine-focus sealed tube'
_diffrn_radiation_type MoK\a
_diffrn_radiation_wavelength 0.71073
_diffrn_reflns_av_R_equivalents 0.0607
_diffrn_reflns_av_sigmaI/netI 0.0916
_diffrn_reflns_limit_h_max 12
_diffrn_reflns_limit_h_min -10
_diffrn_reflns_limit_k_max 28
_diffrn_reflns_limit_k_min -34
_diffrn_reflns_limit_l_max 23
_diffrn_reflns_limit_l_min -22
_diffrn_reflns_number 22544
_diffrn_reflns_theta_full 27.50
_diffrn_reflns_theta_max 27.50
_diffrn_reflns_theta_min 1.94
_exptl_absorpt_coefficient_mu 1.129
_exptl_absorpt_correction_T_max 0.970000
_exptl_absorpt_correction_T_min 0.594297
_exptl_absorpt_correction_type multi-scan
_exptl_absorpt_process_details 'SADABS V2.10'
_exptl_crystal_colour orange
_exptl_crystal_density_diffrn 1.518
_exptl_crystal_density_method 'not measured'
_exptl_crystal_description plate
_exptl_crystal_F_000 2064
_exptl_crystal_size_max 0.40
_exptl_crystal_size_mid 0.30
_exptl_crystal_size_min 0.03
_refine_diff_density_max 0.680
_refine_diff_density_min -0.724
_refine_diff_density_rms 0.123
_refine_ls_extinction_method none
_refine_ls_goodness_of_fit_ref 0.955
_refine_ls_hydrogen_treatment constr
_refine_ls_matrix_type full
_refine_ls_number_parameters 556
_refine_ls_number_reflns 10141
_refine_ls_number_restraints 36
_refine_ls_restrained_S_all 0.956
_refine_ls_R_factor_all 0.0841
_refine_ls_R_factor_gt 0.0481
_refine_ls_shift/su_max 0.003
_refine_ls_shift/su_mean 0.000
_refine_ls_structure_factor_coef Fsqd
_refine_ls_weighting_details 'calc w=1/[\s^2^(Fo^2^)+(0.0541P)^2^+0.0000P] where P=(Fo^2^+2Fc^2^)/3'
_refine_ls_weighting_scheme calc
_refine_ls_wR_factor_gt 0.1020
_refine_ls_wR_factor_ref 0.1153
_reflns_number_gt 7013
_reflns_number_total 10141
_reflns_threshold_expression >2sigma(I)
_cod_data_source_file om201198s_si_002.cif
_cod_data_source_block 3_CDCl3
_cod_original_sg_symbol_H-M 'P 21/n'
_cod_database_code 4077990

loop_
_symmetry_equiv_pos_as_xyz
'x, y, z'
'-x+1/2, y+1/2, -z+1/2'
'-x, -y, -z'
'x-1/2, -y-1/2, z-1/2'

loop_
_atom_site_label
_atom_site_type_symbol
_atom_site_fract_x
_atom_site_fract_y
_atom_site_fract_z
_atom_site_U_iso_or_equiv
_atom_site_adp_type
_atom_site_occupancy
_atom_site_symmetry_multiplicity
_atom_site_calc_flag
_atom_site_refinement_flags
_atom_site_disorder_assembly
_atom_site_disorder_group
Rh1 Rh 0.05235(4) 0.937362(13) 0.801754(18) 0.01663(9) Uani 1 1 d . . .
Rh2 Rh 0.20030(4) 1.005231(12) 0.753312(18) 0.01694(9) Uani 1 1 d . . .
Cl1 Cl 0.21479(12) 0.91145(4) 0.72012(6) 0.0241(2) Uani 1 1 d . . .
Cl2 Cl -0.03960(11) 0.99052(4) 0.67928(6) 0.0233(2) Uani 1 1 d . . .
O1 O -0.0116(4) 1.01237(13) 0.9138(2) 0.0385(9) Uani 1 1 d . . .
O2 O 0.3936(4) 1.00542(13) 0.90810(19) 0.0383(9) Uani 1 1 d . . .
P1 P -0.08565(12) 0.86377(4) 0.81398(6) 0.0178(2) Uani 1 1 d . . .
P2 P 0.31251(12) 1.05718(4) 0.67445(6) 0.0187(2) Uani 1 1 d . . .
B3 B 0.1571(5) 0.89693(19) 0.8965(3) 0.0195(11) Uani 1 1 d . . .
B2 B 0.3320(5) 0.8740(2) 0.9218(3) 0.0246(12) Uani 1 1 d . . .
H2 H 0.4162 0.8936 0.8995 0.030 Uiso 1 1 calc R . .
B1 B 0.2555(6) 0.9011(2) 0.9940(3) 0.0253(12) Uani 1 1 d . . .
H1 H 0.2892 0.9389 1.0206 0.030 Uiso 1 1 calc R . .
B4 B 0.0803(6) 0.8801(2) 0.9770(3) 0.0242(12) Uani 1 1 d . . .
H4 H -0.0035 0.9044 0.9919 0.029 Uiso 1 1 calc R . .
B5 B 0.0745(6) 0.8129(2) 0.9867(3) 0.0268(12) Uani 1 1 d . . .
H5 H -0.0114 0.7933 1.0075 0.032 Uiso 1 1 calc R . .
B6 B 0.1512(6) 0.7857(2) 0.9146(3) 0.0264(12) Uani 1 1 d . . .
H6 H 0.1153 0.7484 0.8869 0.032 Uiso 1 1 calc R . .
B7 B 0.3286(6) 0.8058(2) 0.9321(3) 0.0275(12) Uani 1 1 d . . .
H7 H 0.4106 0.7811 0.9163 0.033 Uiso 1 1 calc R . .
B8 B 0.3624(6) 0.8457(2) 1.0151(3) 0.0306(13) Uani 1 1 d . . .
H8 H 0.4675 0.8471 1.0556 0.037 Uiso 1 1 calc R . .
B9 B 0.2043(6) 0.8500(2) 1.0481(3) 0.0303(13) Uani 1 1 d . . .
H9 H 0.2048 0.8544 1.1107 0.036 Uiso 1 1 calc R . .
B10 B 0.2506(6) 0.7910(2) 1.0100(3) 0.0299(13) Uani 1 1 d . . .
H10 H 0.2823 0.7567 1.0469 0.036 Uiso 1 1 calc R . .
B13 B 0.1638(5) 1.0800(2) 0.7785(3) 0.0195(11) Uani 1 1 d . . .
B14 B 0.3077(6) 1.1233(2) 0.8117(3) 0.0223(11) Uani 1 1 d . . .
H14 H 0.4118 1.1086 0.8431 0.027 Uiso 1 1 calc R . .
B11 B 0.1618(6) 1.12417(19) 0.8550(3) 0.0248(12) Uani 1 1 d . . .
H11 H 0.1685 1.1102 0.9151 0.030 Uiso 1 1 calc R . .
B12 B 0.0088(6) 1.1156(2) 0.7811(3) 0.0262(12) Uani 1 1 d . . .
H12 H -0.0866 1.0958 0.7912 0.031 Uiso 1 1 calc R . .
B17 B -0.0017(6) 1.1685(2) 0.7160(3) 0.0265(12) Uani 1 1 d . . .
H17 H -0.1052 1.1830 0.6833 0.032 Uiso 1 1 calc R . .
B16 B 0.1458(6) 1.16709(19) 0.6723(3) 0.0246(12) Uani 1 1 d . . .
H16 H 0.1407 1.1798 0.6117 0.029 Uiso 1 1 calc R . .
B15 B 0.2960(6) 1.1753(2) 0.7462(3) 0.0287(12) Uani 1 1 d . . .
H15 H 0.3913 1.1942 0.7344 0.034 Uiso 1 1 calc R . .
B19 B 0.2418(6) 1.1823(2) 0.8355(3) 0.0283(13) Uani 1 1 d . . .
H19 H 0.3011 1.2066 0.8833 0.034 Uiso 1 1 calc R . .
B18 B 0.0585(6) 1.1782(2) 0.8168(3) 0.0303(13) Uani 1 1 d . . .
H18 H -0.0039 1.1997 0.8518 0.036 Uiso 1 1 calc R . .
B20 B 0.1415(6) 1.2103(2) 0.7494(3) 0.0312(13) Uani 1 1 d . . .
H20 H 0.1338 1.2523 0.7403 0.037 Uiso 1 1 calc R . .
C1 C 0.0554(4) 0.84093(16) 0.8973(2) 0.0170(9) Uani 1 1 d . . .
C2 C 0.2059(5) 0.83758(17) 0.8699(2) 0.0217(10) Uani 1 1 d . . .
H2A H 0.2066 0.8331 0.8075 0.026 Uiso 1 1 calc R . .
C7 C -0.2556(4) 0.87210(18) 0.8491(3) 0.0247(10) Uani 1 1 d . . .
C10 C -0.2578(5) 0.92382(18) 0.8878(3) 0.0319(12) Uani 1 1 d . . .
H10A H -0.2513 0.9508 0.8509 0.048 Uiso 1 1 calc R . .
H10B H -0.1784 0.9263 0.9321 0.048 Uiso 1 1 calc R . .
H10C H -0.3451 0.9275 0.9053 0.048 Uiso 1 1 calc R . .
C8 C -0.3792(5) 0.8741(2) 0.7795(3) 0.0370(13) Uani 1 1 d . . .
H8A H -0.4638 0.8840 0.7964 0.055 Uiso 1 1 calc R . .
H8B H -0.3928 0.8406 0.7551 0.055 Uiso 1 1 calc R . .
H8C H -0.3600 0.8990 0.7423 0.055 Uiso 1 1 calc R . .
C9 C -0.2767(5) 0.8300(2) 0.9050(3) 0.0369(13) Uani 1 1 d . . .
H9A H -0.2098 0.8344 0.9543 0.055 Uiso 1 1 calc R . .
H9B H -0.2618 0.7968 0.8831 0.055 Uiso 1 1 calc R . .
H9C H -0.3720 0.8317 0.9132 0.055 Uiso 1 1 calc R . .
C3 C -0.1170(5) 0.81423(17) 0.7333(2) 0.0230(10) Uani 1 1 d . . .
C4 C 0.0196(5) 0.79657(17) 0.7140(2) 0.0252(10) Uani 1 1 d . . .
H4A H -0.0012 0.7750 0.6681 0.038 Uiso 1 1 calc R . .
H4B H 0.0741 0.7773 0.7574 0.038 Uiso 1 1 calc R . .
H4C H 0.0735 0.8262 0.7041 0.038 Uiso 1 1 calc R . .
C5 C -0.1936(5) 0.84230(19) 0.6604(2) 0.0328(12) Uani 1 1 d . . .
H5A H -0.1411 0.8729 0.6531 0.049 Uiso 1 1 calc R . .
H5B H -0.2872 0.8519 0.6659 0.049 Uiso 1 1 calc R . .
H5C H -0.2013 0.8200 0.6156 0.049 Uiso 1 1 calc R . .
C6 C -0.1954(5) 0.76637(19) 0.7506(3) 0.0365(12) Uani 1 1 d . . .
H6A H -0.2072 0.7429 0.7070 0.055 Uiso 1 1 calc R . .
H6B H -0.2872 0.7761 0.7589 0.055 Uiso 1 1 calc R . .
H6C H -0.1414 0.7497 0.7970 0.055 Uiso 1 1 calc R . .
C21 C 0.0084(5) 0.98349(17) 0.8711(3) 0.0236(10) Uani 1 1 d . . .
C11 C 0.2417(5) 1.11574(17) 0.7149(2) 0.0221(10) Uani 1 1 d . . .
C12 C 0.0699(4) 1.11294(16) 0.6999(2) 0.0201(10) Uani 1 1 d . . .
H12A H 0.0090 1.0889 0.6522 0.024 Uiso 1 1 calc R . .
C17 C 0.2497(5) 1.05645(18) 0.5654(2) 0.0256(11) Uani 1 1 d . . .
C18 C 0.3248(5) 1.0947(2) 0.5238(3) 0.0380(13) Uani 1 1 d . . .
H18A H 0.2854 1.0930 0.4682 0.057 Uiso 1 1 calc R . .
H18B H 0.4246 1.0866 0.5341 0.057 Uiso 1 1 calc R . .
H18C H 0.3123 1.1290 0.5423 0.057 Uiso 1 1 calc R . .
C19 C 0.2683(6) 1.00127(19) 0.5395(3) 0.0344(12) Uani 1 1 d . . .
H19A H 0.2271 0.9979 0.4843 0.052 Uiso 1 1 calc R . .
H19B H 0.2216 0.9779 0.5684 0.052 Uiso 1 1 calc R . .
H19C H 0.3681 0.9931 0.5493 0.052 Uiso 1 1 calc R . .
C20 C 0.0928(5) 1.06722(18) 0.5391(2) 0.0258(11) Uani 1 1 d . . .
H20A H 0.0738 1.1023 0.5520 0.039 Uiso 1 1 calc R . .
H20B H 0.0408 1.0439 0.5653 0.039 Uiso 1 1 calc R . .
H20C H 0.0635 1.0623 0.4833 0.039 Uiso 1 1 calc R . .
C13 C 0.5131(5) 1.05962(19) 0.6985(3) 0.0276(11) Uani 1 1 d . . .
C16 C 0.5726(5) 1.0380(2) 0.7795(3) 0.0353(13) Uani 1 1 d . . .
H16A H 0.6747 1.0366 0.7888 0.053 Uiso 1 1 calc R . .
H16B H 0.5357 1.0037 0.7831 0.053 Uiso 1 1 calc R . .
H16C H 0.5452 1.0598 0.8182 0.053 Uiso 1 1 calc R . .
C14 C 0.5709(5) 1.11320(19) 0.6937(3) 0.0360(13) Uani 1 1 d . . .
H14A H 0.5612 1.1328 0.7390 0.054 Uiso 1 1 calc R . .
H14B H 0.5187 1.1300 0.6470 0.054 Uiso 1 1 calc R . .
H14C H 0.6697 1.1111 0.6919 0.054 Uiso 1 1 calc R . .
C15 C 0.5695(5) 1.0233(2) 0.6444(3) 0.0383(13) Uani 1 1 d . . .
H15A H 0.5410 1.0355 0.5912 0.057 Uiso 1 1 calc R . .
H15B H 0.5317 0.9892 0.6479 0.057 Uiso 1 1 calc R . .
H15C H 0.6717 1.0221 0.6596 0.057 Uiso 1 1 calc R . .
C22 C 0.3240(5) 1.00478(17) 0.8480(3) 0.0268(11) Uani 1 1 d . . .
C23A C 0.2444(6) 0.8408(2) 0.5470(3) 0.0409(15) Uani 0.926(3) 1 d PD A 1
H23A H 0.2169 0.8632 0.5865 0.049 Uiso 0.926(3) 1 calc PR A 1
Cl3A Cl 0.26663(17) 0.87945(6) 0.46981(9) 0.0513(5) Uani 0.926(3) 1 d PD A 1
Cl4A Cl 0.1099(2) 0.79763(12) 0.51548(16) 0.0559(8) Uani 0.926(3) 1 d PD A 1
Cl5A Cl 0.3983(3) 0.81034(11) 0.58982(17) 0.0991(10) Uani 0.926(3) 1 d PD A 1
C23B C 0.326(4) 0.7917(15) 0.5387(19) 0.061(11) Uani 0.074(3) 1 d PDU A 2
H23B H 0.3692 0.7584 0.5580 0.073 Uiso 0.074(3) 1 calc PR A 2
Cl3B Cl 0.145(4) 0.7854(17) 0.504(3) 0.074(11) Uani 0.074(3) 1 d PDU A 2
Cl4B Cl 0.367(3) 0.8377(11) 0.6091(15) 0.089(9) Uani 0.074(3) 1 d PDU A 2
Cl5B Cl 0.388(3) 0.8122(13) 0.4605(16) 0.100(10) Uani 0.074(3) 1 d PDU A 2

loop_
_atom_site_aniso_label
_atom_site_aniso_U_11
_atom_site_aniso_U_22
_atom_site_aniso_U_33
_atom_site_aniso_U_23
_atom_site_aniso_U_13
_atom_site_aniso_U_12
Rh1 0.01760(18) 0.01609(18) 0.01749(17) -0.00020(14) 0.00663(14) -0.00071(14)
Rh2 0.01647(18) 0.01714(18) 0.01747(17) 0.00076(14) 0.00430(13) -0.00195(14)
Cl1 0.0284(6) 0.0212(6) 0.0257(6) -0.0025(4) 0.0126(5) 0.0008(5)
Cl2 0.0209(6) 0.0246(6) 0.0231(5) 0.0010(4) 0.0019(4) -0.0040(5)
O1 0.054(3) 0.0250(19) 0.044(2) -0.0090(16) 0.0268(19) -0.0035(17)
O2 0.040(2) 0.045(2) 0.0245(18) 0.0092(16) -0.0057(17) -0.0137(18)
P1 0.0174(6) 0.0166(6) 0.0197(5) 0.0011(4) 0.0052(5) -0.0001(5)
P2 0.0171(6) 0.0212(6) 0.0184(5) 0.0033(5) 0.0054(5) 0.0002(5)
B3 0.020(3) 0.017(3) 0.022(3) -0.002(2) 0.005(2) 0.000(2)
B2 0.015(3) 0.031(3) 0.028(3) -0.001(2) 0.004(2) -0.001(2)
B1 0.025(3) 0.028(3) 0.023(3) -0.002(2) 0.004(2) 0.002(2)
B4 0.031(3) 0.027(3) 0.017(2) -0.002(2) 0.011(2) -0.001(2)
B5 0.031(3) 0.028(3) 0.023(3) 0.006(2) 0.009(2) -0.002(2)
B6 0.025(3) 0.022(3) 0.031(3) 0.002(2) 0.004(2) 0.002(2)
B7 0.023(3) 0.025(3) 0.033(3) 0.002(2) 0.004(2) 0.008(2)
B8 0.027(3) 0.034(3) 0.026(3) -0.001(2) -0.005(2) 0.003(3)
B9 0.032(3) 0.037(3) 0.022(3) 0.004(2) 0.005(2) 0.000(3)
B10 0.033(3) 0.032(3) 0.023(3) 0.007(2) 0.001(2) -0.001(3)
B13 0.018(3) 0.026(3) 0.014(2) 0.004(2) 0.002(2) -0.002(2)
B14 0.026(3) 0.022(3) 0.019(2) -0.002(2) 0.005(2) -0.011(2)
B11 0.038(3) 0.017(3) 0.020(3) -0.001(2) 0.008(2) 0.000(2)
B12 0.027(3) 0.026(3) 0.030(3) -0.001(2) 0.015(2) 0.002(2)
B17 0.029(3) 0.027(3) 0.025(3) 0.001(2) 0.009(2) 0.003(2)
B16 0.027(3) 0.018(3) 0.027(3) 0.004(2) 0.002(2) 0.001(2)
B15 0.035(3) 0.021(3) 0.032(3) 0.002(2) 0.011(3) -0.005(2)
B19 0.031(3) 0.029(3) 0.024(3) -0.005(2) 0.003(2) -0.003(3)
B18 0.035(3) 0.028(3) 0.028(3) -0.001(2) 0.008(3) 0.004(3)
B20 0.038(3) 0.021(3) 0.036(3) -0.003(2) 0.012(3) 0.000(3)
C1 0.020(2) 0.020(2) 0.0116(19) -0.0019(17) 0.0051(17) 0.0003(18)
C2 0.023(2) 0.021(2) 0.022(2) -0.0009(18) 0.0073(19) 0.002(2)
C7 0.013(2) 0.032(3) 0.030(2) 0.004(2) 0.006(2) 0.001(2)
C10 0.023(3) 0.030(3) 0.046(3) -0.003(2) 0.014(2) 0.006(2)
C8 0.020(3) 0.049(4) 0.043(3) 0.003(3) 0.009(2) 0.003(2)
C9 0.027(3) 0.041(3) 0.048(3) 0.010(3) 0.020(2) -0.005(2)
C3 0.025(3) 0.021(2) 0.020(2) -0.0027(18) -0.0015(19) -0.004(2)
C4 0.034(3) 0.020(2) 0.022(2) -0.0066(19) 0.005(2) -0.001(2)
C5 0.038(3) 0.038(3) 0.018(2) -0.002(2) -0.001(2) 0.001(2)
C6 0.040(3) 0.029(3) 0.041(3) -0.008(2) 0.010(3) -0.013(2)
C21 0.030(3) 0.020(2) 0.025(2) 0.0052(19) 0.014(2) -0.001(2)
C11 0.022(2) 0.024(2) 0.022(2) 0.0034(19) 0.0087(19) -0.006(2)
C12 0.015(2) 0.021(2) 0.024(2) 0.0017(18) 0.0028(19) -0.0020(18)
C17 0.030(3) 0.033(3) 0.017(2) 0.0044(19) 0.011(2) 0.003(2)
C18 0.035(3) 0.051(4) 0.029(3) 0.016(2) 0.009(2) -0.002(3)
C19 0.038(3) 0.039(3) 0.026(2) -0.006(2) 0.007(2) 0.003(2)
C20 0.025(3) 0.035(3) 0.016(2) 0.000(2) 0.0029(19) -0.002(2)
C13 0.010(2) 0.040(3) 0.032(3) 0.007(2) 0.003(2) 0.000(2)
C16 0.018(3) 0.047(3) 0.037(3) 0.014(2) -0.002(2) 0.004(2)
C14 0.021(3) 0.041(3) 0.046(3) 0.011(3) 0.007(2) -0.010(2)
C15 0.021(3) 0.055(4) 0.040(3) 0.003(3) 0.009(2) 0.013(3)
C22 0.030(3) 0.022(3) 0.029(3) 0.004(2) 0.007(2) -0.008(2)
C23A 0.045(4) 0.047(4) 0.031(3) -0.007(3) 0.008(3) -0.004(3)
Cl3A 0.0525(11) 0.0505(11) 0.0543(10) 0.0060(8) 0.0192(8) -0.0121(8)
Cl4A 0.0529(13) 0.0570(18) 0.0531(13) 0.0211(11) 0.0018(10) -0.0121(11)
Cl5A 0.0688(16) 0.084(2) 0.116(2) 0.0208(16) -0.0402(15) 0.0067(14)
C23B 0.074(16) 0.05(2) 0.049(17) -0.008(13) 0.002(15) 0.005(19)
Cl3B 0.079(14) 0.048(17) 0.090(18) -0.011(12) 0.009(11) -0.026(15)
Cl4B 0.110(17) 0.058(14) 0.066(12) -0.016(11) -0.048(11) 0.030(12)
Cl5B 0.104(16) 0.104(18) 0.102(14) 0.002(13) 0.044(14) -0.021(14)

loop_
_atom_type_symbol
_atom_type_description
_atom_type_scat_dispersion_real
_atom_type_scat_dispersion_imag
_atom_type_scat_source
C C 0.0033 0.0016 'International Tables Vol C Tables 4.2.6.8 and 6.1.1.4'
H H 0.0000 0.0000 'International Tables Vol C Tables 4.2.6.8 and 6.1.1.4'
B B 0.0013 0.0007 'International Tables Vol C Tables 4.2.6.8 and 6.1.1.4'
P P 0.1023 0.0942 'International Tables Vol C Tables 4.2.6.8 and 6.1.1.4'
Cl Cl 0.1484 0.1585 'International Tables Vol C Tables 4.2.6.8 and 6.1.1.4'
Rh Rh -1.1178 0.9187 'International Tables Vol C Tables 4.2.6.8 and 6.1.1.4'
O O 0.0106 0.0060 'International Tables Vol C Tables 4.2.6.8 and 6.1.1.4'

loop_
_geom_angle_atom_site_label_1
_geom_angle_atom_site_label_2
_geom_angle_atom_site_label_3
_geom_angle
C21 Rh1 B3 86.6(2)
C21 Rh1 P1 104.44(14)
B3 Rh1 P1 72.47(15)
C21 Rh1 Cl1 147.93(15)
B3 Rh1 Cl1 93.92(15)
P1 Rh1 Cl1 106.26(5)
C21 Rh1 Rh2 90.02(14)
B3 Rh1 Rh2 114.61(15)
P1 Rh1 Rh2 164.52(3)
Cl1 Rh1 Rh2 60.65(4)
C21 Rh1 Cl2 96.78(14)
B3 Rh1 Cl2 170.87(15)
P1 Rh1 Cl2 114.58(4)
Cl1 Rh1 Cl2 78.69(5)
Rh2 Rh1 Cl2 57.09(4)
C22 Rh2 B13 85.3(2)
C22 Rh2 P2 104.12(15)
B13 Rh2 P2 73.03(14)
C22 Rh2 Cl2 147.71(15)
B13 Rh2 Cl2 94.29(14)
P2 Rh2 Cl2 106.61(5)
C22 Rh2 Cl1 98.41(15)
B13 Rh2 Cl1 173.33(15)
P2 Rh2 Cl1 111.13(5)
Cl2 Rh2 Cl1 79.60(4)
C22 Rh2 Rh1 89.72(14)
B13 Rh2 Rh1 116.82(14)
P2 Rh2 Rh1 163.99(3)
Cl2 Rh2 Rh1 61.66(4)
Cl1 Rh2 Rh1 57.93(4)
Rh1 Cl1 Rh2 61.42(3)
Rh2 Cl2 Rh1 61.25(3)
C1 P1 C3 109.87(19)
C1 P1 C7 108.64(19)
C3 P1 C7 108.4(2)
C1 P1 Rh1 89.89(14)
C3 P1 Rh1 118.80(15)
C7 P1 Rh1 119.05(16)
C11 P2 C17 109.4(2)
C11 P2 C13 109.4(2)
C17 P2 C13 108.2(2)
C11 P2 Rh2 89.23(14)
C17 P2 Rh2 120.35(16)
C13 P2 Rh2 118.03(15)
C2 B3 C1 56.2(3)
C2 B3 B2 56.8(3)
C1 B3 B2 103.1(3)
C2 B3 B1 101.4(3)
C1 B3 B1 103.0(3)
B2 B3 B1 59.6(3)
C2 B3 B4 100.6(3)
C1 B3 B4 57.4(3)
B2 B3 B4 105.3(4)
B1 B3 B4 58.6(3)
C2 B3 Rh1 111.1(3)
C1 B3 Rh1 104.7(3)
B2 B3 Rh1 131.2(3)
B1 B3 Rh1 145.4(3)
B4 B3 Rh1 123.5(3)
C2 B2 B1 104.5(4)
C2 B2 B3 60.1(3)
B1 B2 B3 60.5(3)
C2 B2 B8 103.0(4)
B1 B2 B8 60.3(3)
B3 B2 B8 109.3(4)
C2 B2 B7 57.2(3)
B1 B2 B7 107.9(4)
B3 B2 B7 109.0(4)
B8 B2 B7 59.6(3)
C2 B2 H2 125.7
B1 B2 H2 122.3
B3 B2 H2 119.9
B8 B2 H2 122.6
B7 B2 H2 121.9
B4 B1 B2 107.6(4)
B4 B1 B8 106.5(4)
B2 B1 B8 60.0(3)
B4 B1 B9 58.5(3)
B2 B1 B9 107.5(4)
B8 B1 B9 59.7(3)
B4 B1 B3 61.4(3)
B2 B1 B3 59.9(3)
B8 B1 B3 108.6(4)
B9 B1 B3 108.6(4)
B4 B1 H1 122.4
B2 B1 H1 122.0
B8 B1 H1 122.1
B9 B1 H1 122.2
B3 B1 H1 120.6
C1 B4 B9 105.9(4)
C1 B4 B1 106.4(4)
B9 B4 B1 61.4(3)
C1 B4 B5 59.0(3)
B9 B4 B5 60.6(3)
B1 B4 B5 110.2(4)
C1 B4 B3 60.3(3)
B9 B4 B3 109.8(4)
B1 B4 B3 60.0(3)
B5 B4 B3 110.3(4)
C1 B4 H4 123.9
B9 B4 H4 121.4
B1 B4 H4 121.2
B5 B4 H4 120.3
B3 B4 H4 120.2
C1 B5 B9 104.4(4)
C1 B5 B6 58.9(3)
B9 B5 B6 107.7(4)
C1 B5 B4 59.0(3)
B9 B5 B4 58.6(3)
B6 B5 B4 107.6(4)
C1 B5 B10 104.7(4)
B9 B5 B10 60.5(3)
B6 B5 B10 59.5(3)
B4 B5 B10 107.1(4)
C1 B5 H5 124.5
B9 B5 H5 122.7
B6 B5 H5 121.6
B4 B5 H5 122.2
B10 B5 H5 122.5
C2 B6 C1 57.4(3)
C2 B6 B10 102.6(4)
C1 B6 B10 105.6(4)
C2 B6 B5 103.8(4)
C1 B6 B5 59.1(3)
B10 B6 B5 60.4(3)
C2 B6 B7 56.8(3)
C1 B6 B7 104.6(4)
B10 B6 B7 59.9(3)
B5 B6 B7 108.0(4)
C2 B6 H6 126.2
C1 B6 H6 123.7
B10 B6 H6 123.1
B5 B6 H6 121.9
B7 B6 H6 122.6
C2 B7 B10 104.8(4)
C2 B7 B6 60.0(3)
B10 B7 B6 59.6(3)
C2 B7 B8 103.3(4)
B10 B7 B8 60.9(3)
B6 B7 B8 108.4(4)
C2 B7 B2 57.4(3)
B10 B7 B2 108.6(4)
B6 B7 B2 108.6(4)
B8 B7 B2 59.6(3)
C2 B7 H7 125.4
B10 B7 H7 121.9
B6 B7 H7 120.8
B8 B7 H7 122.7
B2 B7 H7 121.6
B9 B8 B7 107.2(4)
B9 B8 B2 107.6(4)
B7 B8 B2 60.8(3)
B9 B8 B1 60.2(3)
B7 B8 B1 108.3(4)
B2 B8 B1 59.6(3)
B9 B8 B10 60.1(3)
B7 B8 B10 59.2(3)
B2 B8 B10 108.2(4)
B1 B8 B10 108.6(4)
B9 B8 H8 122.1
B7 B8 H8 121.9
B2 B8 H8 121.6
B1 B8 H8 121.4
B10 B8 H8 121.6
B4 B9 B5 60.9(3)
B4 B9 B8 108.0(4)
B5 B9 B8 108.8(4)
B4 B9 B10 108.4(4)
B5 B9 B10 59.9(3)
B8 B9 B10 60.5(3)
B4 B9 B1 60.0(3)
B5 B9 B1 109.4(4)
B8 B9 B1 60.1(3)
B10 B9 B1 108.9(4)
B4 B9 H9 121.6
B5 B9 H9 120.9
B8 B9 H9 121.5
B10 B9 H9 121.4
B1 B9 H9 121.1
B6 B10 B7 60.5(3)
B6 B10 B5 60.1(3)
B7 B10 B5 108.2(4)
B6 B10 B9 107.5(4)
B7 B10 B9 107.2(4)
B5 B10 B9 59.6(3)
B6 B10 B8 108.2(4)
B7 B10 B8 59.9(3)
B5 B10 B8 107.6(4)
B9 B10 B8 59.4(3)
B6 B10 H10 121.5
B7 B10 H10 121.7
B5 B10 H10 121.8
B9 B10 H10 122.5
B8 B10 H10 121.9
C12 B13 C11 56.2(2)
C12 B13 B11 101.3(3)
C11 B13 B11 102.7(3)
C12 B13 B12 57.1(3)
C11 B13 B12 103.1(3)
B11 B13 B12 59.4(3)
C12 B13 B14 100.6(3)
C11 B13 B14 57.1(3)
B11 B13 B14 58.9(3)
B12 B13 B14 105.5(4)
C12 B13 Rh2 112.9(3)
C11 B13 Rh2 104.3(3)
B11 B13 Rh2 144.4(3)
B12 B13 Rh2 133.7(3)
B14 B13 Rh2 120.7(3)
C11 B14 B11 106.1(4)
C11 B14 B19 105.4(4)
B11 B14 B19 60.7(3)
C11 B14 B15 58.5(3)
B11 B14 B15 109.5(4)
B19 B14 B15 60.6(3)
C11 B14 B13 60.3(3)
B11 B14 B13 60.1(3)
B19 B14 B13 109.3(4)
B15 B14 B13 109.8(4)
C11 B14 H14 124.2
B11 B14 H14 121.6
B19 B14 H14 121.8
B15 B14 H14 120.7
B13 B14 H14 120.3
B14 B11 B12 107.9(4)
B14 B11 B19 59.6(3)
B12 B11 B19 107.4(4)
B14 B11 B18 106.8(4)
B12 B11 B18 60.4(3)
B19 B11 B18 58.8(3)
B14 B11 B13 61.0(3)
B12 B11 B13 60.4(3)
B19 B11 B13 109.1(4)
B18 B11 B13 109.1(4)
B14 B11 H11 122.1
B12 B11 H11 121.7
B19 B11 H11 122.1
B18 B11 H11 122.1
B13 B11 H11 120.3
C12 B12 B11 103.7(4)
C12 B12 B17 57.3(3)
B11 B12 B17 107.2(4)
C12 B12 B13 59.5(3)
B11 B12 B13 60.3(3)
B17 B12 B13 108.4(4)
C12 B12 B18 102.7(4)
B11 B12 B18 60.2(3)
B17 B12 B18 59.3(3)
B13 B12 B18 108.8(4)
C12 B12 H12 126.0
B11 B12 H12 122.7
B17 B12 H12 122.1
B13 B12 H12 120.3
B18 B12 H12 122.8
C12 B17 B18 103.9(4)
C12 B17 B20 105.5(4)
B18 B17 B20 60.8(3)
C12 B17 B16 59.8(3)
B18 B17 B16 108.8(4)
B20 B17 B16 60.2(3)
C12 B17 B12 57.9(3)
B18 B17 B12 60.2(3)
B20 B17 B12 109.6(4)
B16 B17 B12 109.1(4)
C12 B17 H17 125.1
B18 B17 H17 122.4
B20 B17 H17 121.4
B16 B17 H17 120.6
B12 B17 H17 120.9
C11 B16 C12 57.0(3)
C11 B16 B15 58.8(3)
C12 B16 B15 103.4(3)
C11 B16 B17 103.9(4)
C12 B16 B17 56.8(3)
B15 B16 B17 107.3(4)
C11 B16 B20 105.3(4)
C12 B16 B20 102.8(4)
B15 B16 B20 60.4(3)
B17 B16 B20 59.6(3)
C11 B16 H16 124.1
C12 B16 H16 126.2
B15 B16 H16 122.3
B17 B16 H16 123.1
B20 B16 H16 123.0
C11 B15 B16 59.6(3)
C11 B15 B14 58.6(3)
B16 B15 B14 108.4(4)
C11 B15 B20 106.1(4)
B16 B15 B20 60.7(3)
B14 B15 B20 107.8(4)
C11 B15 B19 104.5(4)
B16 B15 B19 108.1(4)
B14 B15 B19 59.3(3)
B20 B15 B19 59.8(3)
C11 B15 H15 124.1
B16 B15 H15 120.8
B14 B15 H15 121.9
B20 B15 H15 121.8
B19 B15 H15 122.9
B18 B19 B14 108.3(4)
B18 B19 B20 61.1(3)
B14 B19 B20 108.6(4)
B18 B19 B11 60.6(3)
B14 B19 B11 59.7(3)
B20 B19 B11 109.7(4)
B18 B19 B15 108.6(4)
B14 B19 B15 60.1(3)
B20 B19 B15 59.9(3)
B11 B19 B15 108.3(4)
B18 B19 H19 121.1
B14 B19 H19 121.9
B20 B19 H19 120.7
B11 B19 H19 121.1
B15 B19 H19 121.8
B19 B18 B17 107.3(4)
B19 B18 B11 60.6(3)
B17 B18 B11 107.6(4)
B19 B18 B12 108.1(4)
B17 B18 B12 60.5(3)
B11 B18 B12 59.4(3)
B19 B18 B20 60.2(3)
B17 B18 B20 59.6(3)
B11 B18 B20 108.9(4)
B12 B18 B20 108.8(4)
B19 B18 H18 121.8
B17 B18 H18 122.2
B11 B18 H18 121.6
B12 B18 H18 121.4
B20 B18 H18 121.1
B17 B20 B19 106.0(4)
B17 B20 B15 106.5(4)
B19 B20 B15 60.3(3)
B17 B20 B16 60.1(3)
B19 B20 B16 107.1(4)
B15 B20 B16 58.9(3)
B17 B20 B18 59.5(3)
B19 B20 B18 58.7(3)
B15 B20 B18 107.0(4)
B16 B20 B18 107.6(4)
B17 B20 H20 122.7
B19 B20 H20 122.6
B15 B20 H20 122.4
B16 B20 H20 122.0
B18 B20 H20 122.3
C2 C1 B4 107.5(3)
C2 C1 B6 61.4(3)
B4 C1 B6 112.6(3)
C2 C1 B5 109.1(3)
B4 C1 B5 62.0(3)
B6 C1 B5 62.0(3)
C2 C1 B3 60.3(3)
B4 C1 B3 62.3(3)
B6 C1 B3 114.6(3)
B5 C1 B3 114.5(3)
C2 C1 P1 109.4(3)
B4 C1 P1 113.6(3)
B6 C1 P1 133.3(3)
B5 C1 P1 140.4(3)
B3 C1 P1 92.6(2)
C1 C2 B7 113.1(3)
C1 C2 B2 114.0(3)
B7 C2 B2 65.4(3)
C1 C2 B6 61.2(3)
B7 C2 B6 63.3(3)
B2 C2 B6 117.8(4)
C1 C2 B3 63.5(3)
B7 C2 B3 118.3(4)
B2 C2 B3 63.1(3)
B6 C2 B3 117.1(4)
C1 C2 H2A 120.0
B7 C2 H2A 116.3
B2 C2 H2A 116.2
B6 C2 H2A 116.5
B3 C2 H2A 115.4
C10 C7 C8 104.3(4)
C10 C7 C9 109.5(4)
C8 C7 C9 110.7(4)
C10 C7 P1 110.4(3)
C8 C7 P1 109.3(3)
C9 C7 P1 112.4(3)
C7 C10 H10A 109.5
C7 C10 H10B 109.5
H10A C10 H10B 109.5
C7 C10 H10C 109.5
H10A C10 H10C 109.5
H10B C10 H10C 109.5
C7 C8 H8A 109.5
C7 C8 H8B 109.5
H8A C8 H8B 109.5
C7 C8 H8C 109.5
H8A C8 H8C 109.5
H8B C8 H8C 109.5
C7 C9 H9A 109.5
C7 C9 H9B 109.5
H9A C9 H9B 109.5
C7 C9 H9C 109.5
H9A C9 H9C 109.5
H9B C9 H9C 109.5
C4 C3 C5 104.2(4)
C4 C3 C6 107.3(4)
C5 C3 C6 112.9(4)
C4 C3 P1 111.9(3)
C5 C3 P1 105.8(3)
C6 C3 P1 114.2(3)
C3 C4 H4A 109.5
C3 C4 H4B 109.5
H4A C4 H4B 109.5
C3 C4 H4C 109.5
H4A C4 H4C 109.5
H4B C4 H4C 109.5
C3 C5 H5A 109.5
C3 C5 H5B 109.5
H5A C5 H5B 109.5
C3 C5 H5C 109.5
H5A C5 H5C 109.5
H5B C5 H5C 109.5
C3 C6 H6A 109.5
C3 C6 H6B 109.5
H6A C6 H6B 109.5
C3 C6 H6C 109.5
H6A C6 H6C 109.5
H6B C6 H6C 109.5
O1 C21 Rh1 176.5(4)
C12 C11 B15 109.1(4)
C12 C11 B14 108.3(3)
B15 C11 B14 62.9(3)
C12 C11 B16 61.6(3)
B15 C11 B16 61.6(3)
B14 C11 B16 113.5(4)
C12 C11 B13 60.6(3)
B15 C11 B13 115.3(4)
B14 C11 B13 62.6(3)
B16 C11 B13 115.3(4)
C12 C11 P2 110.5(3)
B15 C11 P2 139.0(3)
B14 C11 P2 112.8(3)
B16 C11 P2 132.9(3)
B13 C11 P2 93.3(3)
C11 C12 B17 112.7(4)
C11 C12 B12 113.9(3)
B17 C12 B12 64.8(3)
C11 C12 B16 61.3(3)
B17 C12 B16 63.4(3)
B12 C12 B16 117.9(4)
C11 C12 B13 63.2(3)
B17 C12 B13 117.9(4)
B12 C12 B13 63.5(3)
B16 C12 B13 117.3(3)
C11 C12 H12A 120.2
B17 C12 H12A 116.8
B12 C12 H12A 116.2
B16 C12 H12A 116.2
B13 C12 H12A 115.4
C18 C17 C20 106.8(4)
C18 C17 C19 111.8(4)
C20 C17 C19 105.1(4)
C18 C17 P2 113.9(3)
C20 C17 P2 112.6(3)
C19 C17 P2 106.3(3)
C17 C18 H18A 109.5
C17 C18 H18B 109.5
H18A C18 H18B 109.5
C17 C18 H18C 109.5
H18A C18 H18C 109.5
H18B C18 H18C 109.5
C17 C19 H19A 109.5
C17 C19 H19B 109.5
H19A C19 H19B 109.5
C17 C19 H19C 109.5
H19A C19 H19C 109.5
H19B C19 H19C 109.5
C17 C20 H20A 109.5
C17 C20 H20B 109.5
H20A C20 H20B 109.5
C17 C20 H20C 109.5
H20A C20 H20C 109.5
H20B C20 H20C 109.5
C14 C13 C16 109.0(4)
C14 C13 C15 110.3(4)
C16 C13 C15 103.9(4)
C14 C13 P2 113.1(3)
C16 C13 P2 110.7(3)
C15 C13 P2 109.4(3)
C13 C16 H16A 109.5
C13 C16 H16B 109.5
H16A C16 H16B 109.5
C13 C16 H16C 109.5
H16A C16 H16C 109.5
H16B C16 H16C 109.5
C13 C14 H14A 109.5
C13 C14 H14B 109.5
H14A C14 H14B 109.5
C13 C14 H14C 109.5
H14A C14 H14C 109.5
H14B C14 H14C 109.5
C13 C15 H15A 109.5
C13 C15 H15B 109.5
H15A C15 H15B 109.5
C13 C15 H15C 109.5
H15A C15 H15C 109.5
H15B C15 H15C 109.5
O2 C22 Rh2 175.9(5)
Cl5A C23A Cl4A 111.4(4)
Cl5A C23A Cl3A 111.3(4)
Cl4A C23A Cl3A 110.0(3)
Cl5A C23A H23A 108.0
Cl4A C23A H23A 108.0
Cl3A C23A H23A 108.0
Cl5B C23B Cl4B 108(2)
Cl5B C23B Cl3B 105(2)
Cl4B C23B Cl3B 112(2)
Cl5B C23B H23B 110.8
Cl4B C23B H23B 110.8
Cl3B C23B H23B 110.8

loop_
_geom_bond_atom_site_label_1
_geom_bond_atom_site_label_2
_geom_bond_distance
Rh1 C21 1.851(5)
Rh1 B3 2.067(5)
Rh1 P1 2.4032(15)
Rh1 Cl1 2.4809(14)
Rh1 Rh2 2.5710(10)
Rh1 Cl2 2.5809(15)
Rh2 C22 1.847(5)
Rh2 B13 2.069(5)
Rh2 P2 2.3975(14)
Rh2 Cl2 2.4619(15)
Rh2 Cl1 2.5519(17)
O1 C21 1.123(5)
O2 C22 1.135(5)
P1 C1 1.889(4)
P1 C3 1.915(4)
P1 C7 1.921(5)
P2 C11 1.899(5)
P2 C17 1.903(4)
P2 C13 1.922(5)
B3 C2 1.732(7)
B3 C1 1.784(7)
B3 B2 1.782(7)
B3 B1 1.793(7)
B3 B4 1.817(7)
B2 C2 1.673(7)
B2 B1 1.778(7)
B2 B8 1.785(8)
B2 B7 1.805(8)
B2 H2 1.1200
B1 B4 1.768(8)
B1 B8 1.790(8)
B1 B9 1.792(8)
B1 H1 1.1200
B4 C1 1.729(6)
B4 B9 1.741(8)
B4 B5 1.782(8)
B4 H4 1.1200
B5 C1 1.729(6)
B5 B9 1.776(8)
B5 B6 1.778(8)
B5 B10 1.782(8)
B5 H5 1.1200
B6 C2 1.727(7)
B6 C1 1.724(7)
B6 B10 1.767(7)
B6 B7 1.782(8)
B6 H6 1.1200
B7 C2 1.669(7)
B7 B10 1.771(8)
B7 B8 1.784(8)
B7 H7 1.1200
B8 B9 1.782(8)
B8 B10 1.801(8)
B8 H8 1.1200
B9 B10 1.794(8)
B9 H9 1.1200
B10 H10 1.1200
B13 C12 1.731(6)
B13 C11 1.772(6)
B13 B11 1.796(7)
B13 B12 1.797(7)
B13 B14 1.811(7)
B14 C11 1.713(6)
B14 B11 1.772(8)
B14 B19 1.771(8)
B14 B15 1.787(7)
B14 H14 1.1200
B11 B12 1.780(8)
B11 B19 1.791(8)
B11 B18 1.793(8)
B11 H11 1.1200
B12 C12 1.687(7)
B12 B17 1.802(8)
B12 B18 1.797(8)
B12 H12 1.1200
B17 C12 1.677(7)
B17 B18 1.779(7)
B17 B20 1.782(8)
B17 B16 1.791(8)
B17 H17 1.1200
B16 C11 1.725(7)
B16 C12 1.730(7)
B16 B15 1.759(8)
B16 B20 1.792(8)
B16 H16 1.1200
B15 C11 1.711(7)
B15 B20 1.787(8)
B15 B19 1.795(8)
B15 H15 1.1200
B19 B18 1.760(8)
B19 B20 1.786(8)
B19 H19 1.1200
B18 B20 1.803(8)
B18 H18 1.1200
B20 H20 1.1200
C1 C2 1.657(6)
C2 H2A 1.1200
C7 C10 1.530(6)
C7 C8 1.531(6)
C7 C9 1.536(6)
C10 H10A 0.9800
C10 H10B 0.9800
C10 H10C 0.9800
C8 H8A 0.9800
C8 H8B 0.9800
C8 H8C 0.9800
C9 H9A 0.9800
C9 H9B 0.9800
C9 H9C 0.9800
C3 C4 1.529(7)
C3 C5 1.538(6)
C3 C6 1.544(6)
C4 H4A 0.9800
C4 H4B 0.9800
C4 H4C 0.9800
C5 H5A 0.9800
C5 H5B 0.9800
C5 H5C 0.9800
C6 H6A 0.9800
C6 H6B 0.9800
C6 H6C 0.9800
C11 C12 1.650(6)
C12 H12A 1.1200
C17 C18 1.533(7)
C17 C20 1.535(6)
C17 C19 1.549(6)
C18 H18A 0.9800
C18 H18B 0.9800
C18 H18C 0.9800
C19 H19A 0.9800
C19 H19B 0.9800
C19 H19C 0.9800
C20 H20A 0.9800
C20 H20B 0.9800
C20 H20C 0.9800
C13 C14 1.531(7)
C13 C16 1.540(6)
C13 C15 1.547(7)
C16 H16A 0.9800
C16 H16B 0.9800
C16 H16C 0.9800
C14 H14A 0.9800
C14 H14B 0.9800
C14 H14C 0.9800
C15 H15A 0.9800
C15 H15B 0.9800
C15 H15C 0.9800
C23A Cl5A 1.732(6)
C23A Cl4A 1.739(6)
C23A Cl3A 1.763(6)
C23A H23A 1.0000
C23B Cl5B 1.72(2)
C23B Cl4B 1.73(2)
C23B Cl3B 1.75(2)
C23B H23B 1.0000

loop_
_geom_torsion_atom_site_label_1
_geom_torsion_atom_site_label_2
_geom_torsion_atom_site_label_3
_geom_torsion_atom_site_label_4
_geom_torsion
C21 Rh1 Rh2 C22 66.3(2)
B3 Rh1 Rh2 C22 -20.0(2)
P1 Rh1 Rh2 C22 -134.35(19)
Cl1 Rh1 Rh2 C22 -100.11(16)
Cl2 Rh1 Rh2 C22 164.38(16)
C21 Rh1 Rh2 B13 -18.3(2)
B3 Rh1 Rh2 B13 -104.6(2)
P1 Rh1 Rh2 B13 141.04(18)
Cl1 Rh1 Rh2 B13 175.28(15)
Cl2 Rh1 Rh2 B13 79.78(15)
C21 Rh1 Rh2 P2 -143.46(18)
B3 Rh1 Rh2 P2 130.25(19)
P1 Rh1 Rh2 P2 15.88(18)
Cl1 Rh1 Rh2 P2 50.12(12)
Cl2 Rh1 Rh2 P2 -45.39(12)
C21 Rh1 Rh2 Cl2 -98.07(15)
B3 Rh1 Rh2 Cl2 175.64(15)
P1 Rh1 Rh2 Cl2 61.27(12)
Cl1 Rh1 Rh2 Cl2 95.50(5)
C21 Rh1 Rh2 Cl1 166.42(14)
B3 Rh1 Rh2 Cl1 80.13(16)
P1 Rh1 Rh2 Cl1 -34.24(12)
Cl2 Rh1 Rh2 Cl1 -95.50(5)
C21 Rh1 Cl1 Rh2 -26.2(3)
B3 Rh1 Cl1 Rh2 -116.13(14)
P1 Rh1 Cl1 Rh2 171.00(3)
Cl2 Rh1 Cl1 Rh2 58.45(4)
C22 Rh2 Cl1 Rh1 84.36(15)
B13 Rh2 Cl1 Rh1 -39.2(11)
P2 Rh2 Cl1 Rh1 -166.89(3)
Cl2 Rh2 Cl1 Rh1 -62.96(5)
C22 Rh2 Cl2 Rh1 -30.3(3)
B13 Rh2 Cl2 Rh1 -118.27(14)
P2 Rh2 Cl2 Rh1 168.18(3)
Cl1 Rh2 Cl2 Rh1 59.05(4)
C21 Rh1 Cl2 Rh2 85.61(15)
B3 Rh1 Cl2 Rh2 -25.8(9)
P1 Rh1 Cl2 Rh2 -165.09(4)
Cl1 Rh1 Cl2 Rh2 -62.23(4)
C21 Rh1 P1 C1 -85.5(2)
B3 Rh1 P1 C1 -3.89(19)
Cl1 Rh1 P1 C1 85.10(13)
Rh2 Rh1 P1 C1 115.82(16)
Cl2 Rh1 P1 C1 169.87(13)
C21 Rh1 P1 C3 161.7(2)
B3 Rh1 P1 C3 -116.6(2)
Cl1 Rh1 P1 C3 -27.65(17)
Rh2 Rh1 P1 C3 3.1(2)
Cl2 Rh1 P1 C3 57.11(17)
C21 Rh1 P1 C7 25.8(2)
B3 Rh1 P1 C7 107.5(2)
Cl1 Rh1 P1 C7 -163.51(16)
Rh2 Rh1 P1 C7 -132.79(18)
Cl2 Rh1 P1 C7 -78.74(17)
C22 Rh2 P2 C11 -83.1(2)
B13 Rh2 P2 C11 -2.6(2)
Cl2 Rh2 P2 C11 86.85(14)
Cl1 Rh2 P2 C11 171.87(14)
Rh1 Rh2 P2 C11 127.68(17)
C22 Rh2 P2 C17 164.7(2)
B13 Rh2 P2 C17 -114.8(2)
Cl2 Rh2 P2 C17 -25.34(18)
Cl1 Rh2 P2 C17 59.68(18)
Rh1 Rh2 P2 C17 15.5(2)
C22 Rh2 P2 C13 28.5(2)
B13 Rh2 P2 C13 109.0(2)
Cl2 Rh2 P2 C13 -161.51(18)
Cl1 Rh2 P2 C13 -76.48(18)
Rh1 Rh2 P2 C13 -120.7(2)
C21 Rh1 B3 C2 169.6(3)
P1 Rh1 B3 C2 63.3(3)
Cl1 Rh1 B3 C2 -42.5(3)
Rh2 Rh1 B3 C2 -101.9(3)
Cl2 Rh1 B3 C2 -78.2(10)
C21 Rh1 B3 C1 110.6(3)
P1 Rh1 B3 C1 4.3(2)
Cl1 Rh1 B3 C1 -101.6(2)
Rh2 Rh1 B3 C1 -161.0(2)
Cl2 Rh1 B3 C1 -137.2(8)
C21 Rh1 B3 B2 -126.6(4)
P1 Rh1 B3 B2 127.1(4)
Cl1 Rh1 B3 B2 21.3(4)
Rh2 Rh1 B3 B2 -38.1(5)
Cl2 Rh1 B3 B2 -14.4(12)
C21 Rh1 B3 B1 -31.7(6)
P1 Rh1 B3 B1 -138.0(6)
Cl1 Rh1 B3 B1 116.2(6)
Rh2 Rh1 B3 B1 56.8(6)
Cl2 Rh1 B3 B1 80.5(11)
C21 Rh1 B3 B4 50.2(4)
P1 Rh1 B3 B4 -56.1(3)
Cl1 Rh1 B3 B4 -161.9(3)
Rh2 Rh1 B3 B4 138.7(3)
Cl2 Rh1 B3 B4 162.4(6)
C1 B3 B2 C2 33.5(3)
B1 B3 B2 C2 131.1(4)
B4 B3 B2 C2 92.8(4)
Rh1 B3 B2 C2 -90.0(4)
C2 B3 B2 B1 -131.1(4)
C1 B3 B2 B1 -97.6(4)
B4 B3 B2 B1 -38.3(3)
Rh1 B3 B2 B1 139.0(5)
C2 B3 B2 B8 -94.3(4)
C1 B3 B2 B8 -60.8(4)
B1 B3 B2 B8 36.8(4)
B4 B3 B2 B8 -1.4(5)
Rh1 B3 B2 B8 175.8(3)
C2 B3 B2 B7 -30.8(3)
C1 B3 B2 B7 2.7(4)
B1 B3 B2 B7 100.3(4)
B4 B3 B2 B7 62.0(4)
Rh1 B3 B2 B7 -120.8(4)
C2 B2 B1 B4 -2.3(5)
B3 B2 B1 B4 40.1(3)
B8 B2 B1 B4 -99.3(4)
B7 B2 B1 B4 -62.0(4)
C2 B2 B1 B8 97.0(4)
B3 B2 B1 B8 139.4(4)
B7 B2 B1 B8 37.3(4)
C2 B2 B1 B9 59.4(4)
B3 B2 B1 B9 101.8(4)
B8 B2 B1 B9 -37.6(4)
B7 B2 B1 B9 -0.3(5)
C2 B2 B1 B3 -42.4(3)
B8 B2 B1 B3 -139.4(4)
B7 B2 B1 B3 -102.1(4)
C2 B3 B1 B4 -95.5(4)
C1 B3 B1 B4 -37.9(3)
B2 B3 B1 B4 -135.6(4)
Rh1 B3 B1 B4 104.7(6)
C2 B3 B1 B2 40.1(3)
C1 B3 B1 B2 97.7(4)
B4 B3 B1 B2 135.6(4)
Rh1 B3 B1 B2 -119.7(6)
C2 B3 B1 B8 3.6(5)
C1 B3 B1 B8 61.2(4)
B2 B3 B1 B8 -36.5(4)
B4 B3 B1 B8 99.1(4)
Rh1 B3 B1 B8 -156.2(5)
C2 B3 B1 B9 -59.7(4)
C1 B3 B1 B9 -2.1(5)
B2 B3 B1 B9 -99.8(4)
B4 B3 B1 B9 35.8(4)
Rh1 B3 B1 B9 140.5(5)
B2 B1 B4 C1 0.6(5)
B8 B1 B4 C1 -62.5(4)
B9 B1 B4 C1 -99.5(4)
B3 B1 B4 C1 40.0(3)
B2 B1 B4 B9 100.1(4)
B8 B1 B4 B9 37.0(4)
B3 B1 B4 B9 139.5(4)
B2 B1 B4 B5 63.0(5)
B8 B1 B4 B5 -0.1(5)
B9 B1 B4 B5 -37.1(4)
B3 B1 B4 B5 102.4(4)
B2 B1 B4 B3 -39.4(3)
B8 B1 B4 B3 -102.5(4)
B9 B1 B4 B3 -139.5(4)
C2 B3 B4 C1 -37.7(3)
B2 B3 B4 C1 -96.0(4)
B1 B3 B4 C1 -134.8(4)
Rh1 B3 B4 C1 86.5(4)
C2 B3 B4 B9 59.7(4)
C1 B3 B4 B9 97.4(4)
B2 B3 B4 B9 1.4(5)
B1 B3 B4 B9 -37.3(4)
Rh1 B3 B4 B9 -176.1(3)
C2 B3 B4 B1 97.0(4)
C1 B3 B4 B1 134.8(4)
B2 B3 B4 B1 38.7(3)
Rh1 B3 B4 B1 -138.8(4)
C2 B3 B4 B5 -5.2(5)
C1 B3 B4 B5 32.5(3)
B2 B3 B4 B5 -63.5(5)
B1 B3 B4 B5 -102.2(4)
Rh1 B3 B4 B5 119.0(4)
B9 B4 B5 C1 -134.9(4)
B1 B4 B5 C1 -97.5(4)
B3 B4 B5 C1 -33.0(3)
C1 B4 B5 B9 134.9(4)
B1 B4 B5 B9 37.5(4)
B3 B4 B5 B9 101.9(4)
C1 B4 B5 B6 34.5(3)
B9 B4 B5 B6 -100.4(4)
B1 B4 B5 B6 -62.9(5)
B3 B4 B5 B6 1.5(5)
C1 B4 B5 B10 97.2(4)
B9 B4 B5 B10 -37.8(4)
B1 B4 B5 B10 -0.3(5)
B3 B4 B5 B10 64.1(5)
C1 B5 B6 C2 37.5(3)
B9 B5 B6 C2 -58.8(4)
B4 B5 B6 C2 3.0(5)
B10 B5 B6 C2 -96.8(4)
B9 B5 B6 C1 -96.4(4)
B4 B5 B6 C1 -34.6(3)
B10 B5 B6 C1 -134.4(4)
C1 B5 B6 B10 134.4(4)
B9 B5 B6 B10 38.0(4)
B4 B5 B6 B10 99.8(4)
C1 B5 B6 B7 96.6(4)
B9 B5 B6 B7 0.3(5)
B4 B5 B6 B7 62.1(5)
B10 B5 B6 B7 -37.7(4)
C1 B6 B7 C2 -33.2(3)
B10 B6 B7 C2 -132.9(4)
B5 B6 B7 C2 -95.0(4)
C2 B6 B7 B10 132.9(4)
C1 B6 B7 B10 99.7(4)
B5 B6 B7 B10 37.9(4)
C2 B6 B7 B8 95.0(4)
C1 B6 B7 B8 61.8(4)
B10 B6 B7 B8 -37.9(4)
B5 B6 B7 B8 0.0(5)
C2 B6 B7 B2 31.7(3)
C1 B6 B7 B2 -1.5(5)
B10 B6 B7 B2 -101.2(4)
B5 B6 B7 B2 -63.2(5)
B1 B2 B7 C2 96.0(4)
B3 B2 B7 C2 31.9(3)
B8 B2 B7 C2 133.6(4)
C2 B2 B7 B10 -96.0(4)
B1 B2 B7 B10 0.0(5)
B3 B2 B7 B10 -64.1(5)
B8 B2 B7 B10 37.6(4)
C2 B2 B7 B6 -32.7(3)
B1 B2 B7 B6 63.3(5)
B3 B2 B7 B6 -0.8(5)
B8 B2 B7 B6 100.9(4)
C2 B2 B7 B8 -133.6(4)
B1 B2 B7 B8 -37.6(4)
B3 B2 B7 B8 -101.7(4)
C2 B7 B8 B9 62.1(5)
B10 B7 B8 B9 -37.7(4)
B6 B7 B8 B9 -0.3(5)
B2 B7 B8 B9 100.9(4)
C2 B7 B8 B2 -38.8(3)
B10 B7 B8 B2 -138.6(4)
B6 B7 B8 B2 -101.2(4)
C2 B7 B8 B1 -1.5(5)
B10 B7 B8 B1 -101.2(4)
B6 B7 B8 B1 -63.8(5)
B2 B7 B8 B1 37.4(4)
C2 B7 B8 B10 99.8(4)
B6 B7 B8 B10 37.4(4)
B2 B7 B8 B10 138.6(4)
C2 B2 B8 B9 -61.5(5)
B1 B2 B8 B9 37.9(4)
B3 B2 B8 B9 1.0(5)
B7 B2 B8 B9 -100.2(4)
C2 B2 B8 B7 38.7(3)
B1 B2 B8 B7 138.1(4)
B3 B2 B8 B7 101.2(4)
C2 B2 B8 B1 -99.4(4)
B3 B2 B8 B1 -36.9(4)
B7 B2 B8 B1 -138.1(4)
C2 B2 B8 B10 2.0(5)
B1 B2 B8 B10 101.3(4)
B3 B2 B8 B10 64.4(5)
B7 B2 B8 B10 -36.7(4)
B4 B1 B8 B9 -36.5(3)
B2 B1 B8 B9 -137.6(4)
B3 B1 B8 B9 -101.2(4)
B4 B1 B8 B7 63.2(5)
B2 B1 B8 B7 -37.9(4)
B9 B1 B8 B7 99.7(4)
B3 B1 B8 B7 -1.4(5)
B4 B1 B8 B2 101.1(4)
B9 B1 B8 B2 137.6(4)
B3 B1 B8 B2 36.5(4)
B4 B1 B8 B10 0.5(5)
B2 B1 B8 B10 -100.7(4)
B9 B1 B8 B10 37.0(4)
B3 B1 B8 B10 -64.2(5)
C1 B4 B9 B5 -39.1(3)
B1 B4 B9 B5 -139.4(4)
B3 B4 B9 B5 -102.7(4)
C1 B4 B9 B8 62.8(5)
B1 B4 B9 B8 -37.6(4)
B5 B4 B9 B8 101.9(4)
B3 B4 B9 B8 -0.9(5)
C1 B4 B9 B10 -1.3(5)
B1 B4 B9 B10 -101.6(4)
B5 B4 B9 B10 37.8(4)
B3 B4 B9 B10 -64.9(5)
C1 B4 B9 B1 100.3(4)
B5 B4 B9 B1 139.4(4)
B3 B4 B9 B1 36.7(4)
C1 B5 B9 B4 38.8(3)
B6 B5 B9 B4 100.2(4)
B10 B5 B9 B4 137.8(4)
C1 B5 B9 B8 -61.9(5)
B6 B5 B9 B8 -0.4(5)
B4 B5 B9 B8 -100.7(4)
B10 B5 B9 B8 37.1(4)
C1 B5 B9 B10 -99.0(4)
B6 B5 B9 B10 -37.5(4)
B4 B5 B9 B10 -137.8(4)
C1 B5 B9 B1 2.1(5)
B6 B5 B9 B1 63.6(5)
B4 B5 B9 B1 -36.7(4)
B10 B5 B9 B1 101.1(4)
B7 B8 B9 B4 -64.1(5)
B2 B8 B9 B4 -0.1(5)
B1 B8 B9 B4 37.5(4)
B10 B8 B9 B4 -101.3(4)
B7 B8 B9 B5 0.4(5)
B2 B8 B9 B5 64.4(5)
B1 B8 B9 B5 102.0(4)
B10 B8 B9 B5 -36.8(4)
B7 B8 B9 B10 37.3(4)
B2 B8 B9 B10 101.3(4)
B1 B8 B9 B10 138.9(4)
B7 B8 B9 B1 -101.6(4)
B2 B8 B9 B1 -37.6(4)
B10 B8 B9 B1 -138.9(4)
B2 B1 B9 B4 -100.3(4)
B8 B1 B9 B4 -138.0(4)
B3 B1 B9 B4 -37.0(4)
B4 B1 B9 B5 37.0(4)
B2 B1 B9 B5 -63.3(5)
B8 B1 B9 B5 -101.0(4)
B3 B1 B9 B5 0.0(5)
B4 B1 B9 B8 138.0(4)
B2 B1 B9 B8 37.7(4)
B3 B1 B9 B8 101.1(4)
B4 B1 B9 B10 100.8(4)
B2 B1 B9 B10 0.5(5)
B8 B1 B9 B10 -37.2(4)
B3 B1 B9 B10 63.8(5)
C2 B6 B10 B7 -38.9(3)
C1 B6 B10 B7 -98.2(4)
B5 B6 B10 B7 -137.7(4)
C2 B6 B10 B5 98.8(4)
C1 B6 B10 B5 39.6(3)
B7 B6 B10 B5 137.7(4)
C2 B6 B10 B9 61.3(5)
C1 B6 B10 B9 2.1(5)
B5 B6 B10 B9 -37.5(4)
B7 B6 B10 B9 100.2(4)
C2 B6 B10 B8 -1.4(5)
C1 B6 B10 B8 -60.7(5)
B5 B6 B10 B8 -100.2(4)
B7 B6 B10 B8 37.5(4)
C2 B7 B10 B6 41.0(4)
B8 B7 B10 B6 138.1(4)
B2 B7 B10 B6 101.1(4)
C2 B7 B10 B5 3.1(5)
B6 B7 B10 B5 -37.9(4)
B8 B7 B10 B5 100.2(4)
B2 B7 B10 B5 63.2(5)
C2 B7 B10 B9 -59.8(5)
B6 B7 B10 B9 -100.7(4)
B8 B7 B10 B9 37.4(4)
B2 B7 B10 B9 0.3(5)
C2 B7 B10 B8 -97.1(4)
B6 B7 B10 B8 -138.1(4)
B2 B7 B10 B8 -37.0(4)
C1 B5 B10 B6 -39.3(3)
B9 B5 B10 B6 -137.7(4)
B4 B5 B10 B6 -100.8(4)
C1 B5 B10 B7 -1.2(5)
B9 B5 B10 B7 -99.6(4)
B6 B5 B10 B7 38.1(4)
B4 B5 B10 B7 -62.7(5)
C1 B5 B10 B9 98.4(4)
B6 B5 B10 B9 137.7(4)
B4 B5 B10 B9 36.9(3)
C1 B5 B10 B8 62.1(5)
B9 B5 B10 B8 -36.3(4)
B6 B5 B10 B8 101.3(4)
B4 B5 B10 B8 0.5(5)
B4 B9 B10 B6 -0.5(5)
B5 B9 B10 B6 37.7(4)
B8 B9 B10 B6 -101.3(4)
B1 B9 B10 B6 -64.2(5)
B4 B9 B10 B7 63.2(5)
B5 B9 B10 B7 101.4(4)
B8 B9 B10 B7 -37.6(4)
B1 B9 B10 B7 -0.5(5)
B4 B9 B10 B5 -38.2(4)
B8 B9 B10 B5 -139.0(4)
B1 B9 B10 B5 -101.9(4)
B4 B9 B10 B8 100.8(4)
B5 B9 B10 B8 139.0(4)
B1 B9 B10 B8 37.1(4)
B9 B8 B10 B6 99.9(4)
B7 B8 B10 B6 -37.7(4)
B2 B8 B10 B6 -0.3(5)
B1 B8 B10 B6 62.9(5)
B9 B8 B10 B7 137.7(4)
B2 B8 B10 B7 37.4(4)
B1 B8 B10 B7 100.6(4)
B9 B8 B10 B5 36.4(4)
B7 B8 B10 B5 -101.3(4)
B2 B8 B10 B5 -63.8(5)
B1 B8 B10 B5 -0.6(5)
B7 B8 B10 B9 -137.7(4)
B2 B8 B10 B9 -100.2(4)
B1 B8 B10 B9 -37.0(4)
C22 Rh2 B13 C12 168.2(3)
P2 Rh2 B13 C12 61.8(3)
Cl2 Rh2 B13 C12 -44.2(3)
Cl1 Rh2 B13 C12 -67.6(12)
Rh1 Rh2 B13 C12 -104.5(3)
C22 Rh2 B13 C11 109.2(3)
P2 Rh2 B13 C11 2.9(2)
Cl2 Rh2 B13 C11 -103.2(3)
Cl1 Rh2 B13 C11 -126.6(10)
Rh1 Rh2 B13 C11 -163.5(2)
C22 Rh2 B13 B11 -29.0(6)
P2 Rh2 B13 B11 -135.3(6)
Cl2 Rh2 B13 B11 118.6(6)
Cl1 Rh2 B13 B11 95.2(12)
Rh1 Rh2 B13 B11 58.3(6)
C22 Rh2 B13 B12 -126.2(4)
P2 Rh2 B13 B12 127.5(4)
Cl2 Rh2 B13 B12 21.4(4)
Cl1 Rh2 B13 B12 -2.0(15)
Rh1 Rh2 B13 B12 -38.9(4)
C22 Rh2 B13 B14 49.2(3)
P2 Rh2 B13 B14 -57.1(3)
Cl2 Rh2 B13 B14 -163.2(3)
Cl1 Rh2 B13 B14 173.5(9)
Rh1 Rh2 B13 B14 136.5(3)
C12 B13 B14 C11 -37.3(3)
B11 B13 B14 C11 -134.1(4)
B12 B13 B14 C11 -95.8(4)
Rh2 B13 B14 C11 87.6(4)
C12 B13 B14 B11 96.8(4)
C11 B13 B14 B11 134.1(4)
B12 B13 B14 B11 38.3(3)
Rh2 B13 B14 B11 -138.3(4)
C12 B13 B14 B19 59.9(4)
C11 B13 B14 B19 97.1(4)
B11 B13 B14 B19 -37.0(3)
B12 B13 B14 B19 1.3(4)
Rh2 B13 B14 B19 -175.3(3)
C12 B13 B14 B15 -4.9(5)
C11 B13 B14 B15 32.4(3)
B11 B13 B14 B15 -101.7(4)
B12 B13 B14 B15 -63.4(4)
Rh2 B13 B14 B15 120.0(4)
C11 B14 B11 B12 1.2(5)
B19 B14 B11 B12 100.1(4)
B15 B14 B11 B12 62.8(4)
B13 B14 B11 B12 -39.3(3)
C11 B14 B11 B19 -98.9(4)
B15 B14 B11 B19 -37.3(4)
B13 B14 B11 B19 -139.4(4)
C11 B14 B11 B18 -62.4(4)
B19 B14 B11 B18 36.5(3)
B15 B14 B11 B18 -0.8(5)
B13 B14 B11 B18 -102.9(4)
C11 B14 B11 B13 40.5(3)
B19 B14 B11 B13 139.4(4)
B15 B14 B11 B13 102.1(4)
C12 B13 B11 B14 -95.7(4)
C11 B13 B11 B14 -38.2(3)
B12 B13 B11 B14 -136.1(4)
Rh2 B13 B11 B14 100.4(6)
C12 B13 B11 B12 40.4(3)
C11 B13 B11 B12 97.9(4)
B14 B13 B11 B12 136.1(4)
Rh2 B13 B11 B12 -123.5(6)
C12 B13 B11 B19 -59.3(4)
C11 B13 B11 B19 -1.7(5)
B12 B13 B11 B19 -99.6(4)
B14 B13 B11 B19 36.4(4)
Rh2 B13 B11 B19 136.8(5)
C12 B13 B11 B18 3.3(5)
C11 B13 B11 B18 60.9(4)
B12 B13 B11 B18 -37.0(4)
B14 B13 B11 B18 99.0(4)
Rh2 B13 B11 B18 -160.5(5)
B14 B11 B12 C12 -2.5(5)
B19 B11 B12 C12 60.4(4)
B18 B11 B12 C12 97.0(4)
B13 B11 B12 C12 -42.1(3)
B14 B11 B12 B17 -62.1(4)
B19 B11 B12 B17 0.8(5)
B18 B11 B12 B17 37.4(4)
B13 B11 B12 B17 -101.7(4)
B14 B11 B12 B13 39.6(3)
B19 B11 B12 B13 102.5(4)
B18 B11 B12 B13 139.1(4)
B14 B11 B12 B18 -99.5(4)
B19 B11 B12 B18 -36.6(4)
B13 B11 B12 B18 -139.1(4)
C11 B13 B12 C12 33.7(3)
B11 B13 B12 C12 130.8(4)
B14 B13 B12 C12 92.8(4)
Rh2 B13 B12 C12 -91.3(4)
C12 B13 B12 B11 -130.8(4)
C11 B13 B12 B11 -97.1(4)
B14 B13 B12 B11 -38.0(3)
Rh2 B13 B12 B11 137.9(5)
C12 B13 B12 B17 -31.1(3)
C11 B13 B12 B17 2.6(5)
B11 B13 B12 B17 99.7(4)
B14 B13 B12 B17 61.7(4)
Rh2 B13 B12 B17 -122.4(4)
C12 B13 B12 B18 -94.0(4)
C11 B13 B12 B18 -60.2(4)
B11 B13 B12 B18 36.9(3)
B14 B13 B12 B18 -1.2(4)
Rh2 B13 B12 B18 174.8(3)
B11 B12 B17 C12 95.5(4)
B13 B12 B17 C12 31.9(3)
B18 B12 B17 C12 133.3(4)
C12 B12 B17 B18 -133.3(4)
B11 B12 B17 B18 -37.8(4)
B13 B12 B17 B18 -101.4(4)
C12 B12 B17 B20 -96.3(4)
B11 B12 B17 B20 -0.8(5)
B13 B12 B17 B20 -64.5(5)
B18 B12 B17 B20 37.0(4)
C12 B12 B17 B16 -32.1(3)
B11 B12 B17 B16 63.4(5)
B13 B12 B17 B16 -0.2(5)
B18 B12 B17 B16 101.2(4)
C12 B17 B16 C11 -33.8(3)
B18 B17 B16 C11 61.7(4)
B20 B17 B16 C11 99.8(4)
B12 B17 B16 C11 -2.4(5)
B18 B17 B16 C12 95.5(4)
B20 B17 B16 C12 133.6(4)
B12 B17 B16 C12 31.4(3)
C12 B17 B16 B15 -95.0(4)
B18 B17 B16 B15 0.5(5)
B20 B17 B16 B15 38.6(4)
B12 B17 B16 B15 -63.6(5)
C12 B17 B16 B20 -133.6(4)
B18 B17 B16 B20 -38.1(4)
B12 B17 B16 B20 -102.2(4)
C12 B16 B15 C11 37.0(3)
B17 B16 B15 C11 96.1(4)
B20 B16 B15 C11 134.3(4)
C11 B16 B15 B14 -33.7(3)
C12 B16 B15 B14 3.3(5)
B17 B16 B15 B14 62.3(5)
B20 B16 B15 B14 100.6(4)
C11 B16 B15 B20 -134.3(4)
C12 B16 B15 B20 -97.3(4)
B17 B16 B15 B20 -38.2(4)
C11 B16 B15 B19 -96.5(4)
C12 B16 B15 B19 -59.5(4)
B17 B16 B15 B19 -0.5(5)
B20 B16 B15 B19 37.8(4)
B11 B14 B15 C11 -97.4(4)
B19 B14 B15 C11 -134.7(4)
B13 B14 B15 C11 -33.1(3)
C11 B14 B15 B16 34.1(4)
B11 B14 B15 B16 -63.2(5)
B19 B14 B15 B16 -100.6(4)
B13 B14 B15 B16 1.1(5)
C11 B14 B15 B20 98.4(4)
B11 B14 B15 B20 1.0(5)
B19 B14 B15 B20 -36.3(4)
B13 B14 B15 B20 65.3(5)
C11 B14 B15 B19 134.7(4)
B11 B14 B15 B19 37.4(4)
B13 B14 B15 B19 101.6(4)
C11 B14 B19 B18 62.4(5)
B11 B14 B19 B18 -37.7(4)
B15 B14 B19 B18 101.4(4)
B13 B14 B19 B18 -1.0(5)
C11 B14 B19 B20 -2.4(5)
B11 B14 B19 B20 -102.5(4)
B15 B14 B19 B20 36.5(4)
B13 B14 B19 B20 -65.8(5)
C11 B14 B19 B11 100.1(4)
B15 B14 B19 B11 139.0(4)
B13 B14 B19 B11 36.7(3)
C11 B14 B19 B15 -38.9(3)
B11 B14 B19 B15 -139.0(4)
B13 B14 B19 B15 -102.3(4)
B14 B11 B19 B18 138.2(4)
B12 B11 B19 B18 37.3(4)
B13 B11 B19 B18 101.2(4)
B12 B11 B19 B14 -100.9(4)
B18 B11 B19 B14 -138.2(4)
B13 B11 B19 B14 -37.0(3)
B14 B11 B19 B20 100.5(4)
B12 B11 B19 B20 -0.5(5)
B18 B11 B19 B20 -37.8(4)
B13 B11 B19 B20 63.4(5)
B14 B11 B19 B15 36.8(4)
B12 B11 B19 B15 -64.2(5)
B18 B11 B19 B15 -101.5(4)
B13 B11 B19 B15 -0.2(5)
C11 B15 B19 B18 -62.1(5)
B16 B15 B19 B18 0.2(5)
B14 B15 B19 B18 -100.9(4)
B20 B15 B19 B18 38.4(4)
C11 B15 B19 B14 38.8(3)
B16 B15 B19 B14 101.1(4)
B20 B15 B19 B14 139.3(4)
C11 B15 B19 B20 -100.5(4)
B16 B15 B19 B20 -38.2(4)
B14 B15 B19 B20 -139.3(4)
C11 B15 B19 B11 2.2(5)
B16 B15 B19 B11 64.5(5)
B14 B15 B19 B11 -36.6(4)
B20 B15 B19 B11 102.7(4)
B14 B19 B18 B17 -63.6(5)
B20 B19 B18 B17 38.0(4)
B11 B19 B18 B17 -100.9(4)
B15 B19 B18 B17 0.1(5)
B14 B19 B18 B11 37.2(3)
B20 B19 B18 B11 138.8(4)
B15 B19 B18 B11 101.0(4)
B14 B19 B18 B12 0.2(5)
B20 B19 B18 B12 101.8(4)
B11 B19 B18 B12 -37.0(4)
B15 B19 B18 B12 63.9(5)
B14 B19 B18 B20 -101.6(4)
B11 B19 B18 B20 -138.8(4)
B15 B19 B18 B20 -37.8(4)
C12 B17 B18 B19 62.0(5)
B20 B17 B18 B19 -38.2(4)
B16 B17 B18 B19 -0.4(5)
B12 B17 B18 B19 101.4(4)
C12 B17 B18 B11 -1.8(5)
B20 B17 B18 B11 -102.0(4)
B16 B17 B18 B11 -64.2(5)
B12 B17 B18 B11 37.6(4)
C12 B17 B18 B12 -39.4(3)
B20 B17 B18 B12 -139.6(4)
B16 B17 B18 B12 -101.8(4)
C12 B17 B18 B20 100.1(4)
B16 B17 B18 B20 37.8(4)
B12 B17 B18 B20 139.6(4)
B14 B11 B18 B19 -36.9(3)
B12 B11 B18 B19 -138.3(4)
B13 B11 B18 B19 -101.3(4)
B14 B11 B18 B17 63.4(5)
B12 B11 B18 B17 -38.0(4)
B19 B11 B18 B17 100.3(4)
B13 B11 B18 B17 -1.0(5)
B14 B11 B18 B12 101.4(4)
B19 B11 B18 B12 138.3(4)
B13 B11 B18 B12 37.0(4)
B14 B11 B18 B20 0.3(5)
B12 B11 B18 B20 -101.2(4)
B19 B11 B18 B20 37.1(4)
B13 B11 B18 B20 -64.2(5)
C12 B12 B18 B19 -61.1(5)
B11 B12 B18 B19 37.5(4)
B17 B12 B18 B19 -100.0(4)
B13 B12 B18 B19 0.6(5)
C12 B12 B18 B17 38.9(3)
B11 B12 B18 B17 137.6(4)
B13 B12 B18 B17 100.7(4)
C12 B12 B18 B11 -98.7(4)
B17 B12 B18 B11 -137.6(4)
B13 B12 B18 B11 -36.9(4)
C12 B12 B18 B20 2.7(5)
B11 B12 B18 B20 101.3(4)
B17 B12 B18 B20 -36.3(4)
B13 B12 B18 B20 64.4(5)
C12 B17 B20 B19 -60.3(5)
B18 B17 B20 B19 37.2(4)
B16 B17 B20 B19 -100.8(4)
B12 B17 B20 B19 0.5(5)
C12 B17 B20 B15 2.8(5)
B18 B17 B20 B15 100.3(4)
B16 B17 B20 B15 -37.7(3)
B12 B17 B20 B15 63.6(5)
C12 B17 B20 B16 40.5(3)
B18 B17 B20 B16 138.0(4)
B12 B17 B20 B16 101.3(4)
C12 B17 B20 B18 -97.6(4)
B16 B17 B20 B18 -138.0(4)
B12 B17 B20 B18 -36.7(4)
B18 B19 B20 B17 -37.6(4)
B14 B19 B20 B17 63.5(5)
B11 B19 B20 B17 0.0(5)
B15 B19 B20 B17 100.1(4)
B18 B19 B20 B15 -137.7(4)
B14 B19 B20 B15 -36.6(4)
B11 B19 B20 B15 -100.2(4)
B18 B19 B20 B16 -100.6(4)
B14 B19 B20 B16 0.5(5)
B11 B19 B20 B16 -63.1(5)
B15 B19 B20 B16 37.1(4)
B14 B19 B20 B18 101.1(4)
B11 B19 B20 B18 37.6(4)
B15 B19 B20 B18 137.7(4)
C11 B15 B20 B17 -1.7(5)
B16 B15 B20 B17 38.3(4)
B14 B15 B20 B17 -63.2(5)
B19 B15 B20 B17 -99.4(4)
C11 B15 B20 B19 97.6(4)
B16 B15 B20 B19 137.6(4)
B14 B15 B20 B19 36.1(4)
C11 B15 B20 B16 -40.0(3)
B14 B15 B20 B16 -101.5(4)
B19 B15 B20 B16 -137.6(4)
C11 B15 B20 B18 60.7(5)
B16 B15 B20 B18 100.7(4)
B14 B15 B20 B18 -0.8(5)
B19 B15 B20 B18 -36.9(4)
C11 B16 B20 B17 -97.4(4)
C12 B16 B20 B17 -38.5(3)
B15 B16 B20 B17 -136.8(4)
C11 B16 B20 B19 1.6(5)
C12 B16 B20 B19 60.5(5)
B15 B16 B20 B19 -37.8(4)
B17 B16 B20 B19 99.0(4)
C11 B16 B20 B15 39.4(3)
C12 B16 B20 B15 98.3(4)
B17 B16 B20 B15 136.8(4)
C11 B16 B20 B18 -60.2(5)
C12 B16 B20 B18 -1.3(5)
B15 B16 B20 B18 -99.6(4)
B17 B16 B20 B18 37.2(4)
B19 B18 B20 B17 137.1(4)
B11 B18 B20 B17 99.8(4)
B12 B18 B20 B17 36.6(4)
B17 B18 B20 B19 -137.1(4)
B11 B18 B20 B19 -37.3(4)
B12 B18 B20 B19 -100.5(4)
B19 B18 B20 B15 37.7(4)
B17 B18 B20 B15 -99.4(4)
B11 B18 B20 B15 0.3(5)
B12 B18 B20 B15 -62.8(5)
B19 B18 B20 B16 99.6(4)
B17 B18 B20 B16 -37.5(4)
B11 B18 B20 B16 62.3(5)
B12 B18 B20 B16 -0.9(5)
B9 B4 C1 C2 -62.9(4)
B1 B4 C1 C2 1.4(4)
B5 B4 C1 C2 -102.7(4)
B3 B4 C1 C2 41.2(3)
B9 B4 C1 B6 2.8(5)
B1 B4 C1 B6 67.0(4)
B5 B4 C1 B6 -37.1(4)
B3 B4 C1 B6 106.9(4)
B9 B4 C1 B5 39.9(4)
B1 B4 C1 B5 104.1(4)
B3 B4 C1 B5 144.0(4)
B9 B4 C1 B3 -104.1(4)
B1 B4 C1 B3 -39.9(3)
B5 B4 C1 B3 -144.0(4)
B9 B4 C1 P1 175.9(3)
B1 B4 C1 P1 -119.9(3)
B5 B4 C1 P1 136.1(4)
B3 B4 C1 P1 -80.0(3)
B10 B6 C1 C2 95.2(4)
B5 B6 C1 C2 135.4(4)
B7 B6 C1 C2 32.9(3)
C2 B6 C1 B4 -98.2(4)
B10 B6 C1 B4 -3.0(5)
B5 B6 C1 B4 37.1(4)
B7 B6 C1 B4 -65.3(4)
C2 B6 C1 B5 -135.4(4)
B10 B6 C1 B5 -40.2(4)
B7 B6 C1 B5 -102.4(4)
C2 B6 C1 B3 -29.6(3)
B10 B6 C1 B3 65.7(4)
B5 B6 C1 B3 105.8(4)
B7 B6 C1 B3 3.4(5)
C2 B6 C1 P1 90.4(4)
B10 B6 C1 P1 -174.4(3)
B5 B6 C1 P1 -134.2(5)
B7 B6 C1 P1 123.3(4)
B9 B5 C1 C2 61.6(4)
B6 B5 C1 C2 -40.7(3)
B4 B5 C1 C2 100.2(4)
B10 B5 C1 C2 -1.2(5)
B9 B5 C1 B4 -38.6(4)
B6 B5 C1 B4 -140.9(4)
B10 B5 C1 B4 -101.3(4)
B9 B5 C1 B6 102.3(4)
B4 B5 C1 B6 140.9(4)
B10 B5 C1 B6 39.6(4)
B9 B5 C1 B3 -3.7(5)
B6 B5 C1 B3 -106.0(4)
B4 B5 C1 B3 34.9(4)
B10 B5 C1 B3 -66.4(5)
B9 B5 C1 P1 -132.6(4)
B6 B5 C1 P1 125.1(5)
B4 B5 C1 P1 -94.0(5)
B10 B5 C1 P1 164.7(4)
B2 B3 C1 C2 -33.8(3)
B1 B3 C1 C2 -95.1(4)
B4 B3 C1 C2 -133.6(4)
Rh1 B3 C1 C2 105.8(3)
C2 B3 C1 B4 133.6(4)
B2 B3 C1 B4 99.9(4)
B1 B3 C1 B4 38.5(3)
Rh1 B3 C1 B4 -120.6(3)
C2 B3 C1 B6 29.9(3)
B2 B3 C1 B6 -3.9(4)
B1 B3 C1 B6 -65.2(4)
B4 B3 C1 B6 -103.7(4)
Rh1 B3 C1 B6 135.7(3)
C2 B3 C1 B5 98.8(4)
B2 B3 C1 B5 65.1(4)
B1 B3 C1 B5 3.7(5)
B4 B3 C1 B5 -34.8(4)
Rh1 B3 C1 B5 -155.4(3)
C2 B3 C1 P1 -110.9(3)
B2 B3 C1 P1 -144.7(3)
B1 B3 C1 P1 153.9(3)
B4 B3 C1 P1 115.4(3)
Rh1 B3 C1 P1 -5.2(3)
C3 P1 C1 C2 65.7(3)
C7 P1 C1 C2 -175.8(3)
Rh1 P1 C1 C2 -55.0(3)
C3 P1 C1 B4 -174.2(3)
C7 P1 C1 B4 -55.7(3)
Rh1 P1 C1 B4 65.1(3)
C3 P1 C1 B6 -2.8(5)
C7 P1 C1 B6 115.6(4)
Rh1 P1 C1 B6 -123.6(4)
C3 P1 C1 B5 -100.1(5)
C7 P1 C1 B5 18.4(5)
Rh1 P1 C1 B5 139.1(5)
C3 P1 C1 B3 125.1(3)
C7 P1 C1 B3 -116.5(3)
Rh1 P1 C1 B3 4.3(2)
B4 C1 C2 B7 69.1(4)
B6 C1 C2 B7 -37.6(4)
B5 C1 C2 B7 3.4(5)
B3 C1 C2 B7 111.3(4)
P1 C1 C2 B7 -167.1(3)
B4 C1 C2 B2 -3.1(5)
B6 C1 C2 B2 -109.8(4)
B5 C1 C2 B2 -68.8(5)
B3 C1 C2 B2 39.1(3)
P1 C1 C2 B2 120.7(3)
B4 C1 C2 B6 106.7(4)
B5 C1 C2 B6 41.0(3)
B3 C1 C2 B6 148.9(3)
P1 C1 C2 B6 -129.5(3)
B4 C1 C2 B3 -42.2(3)
B6 C1 C2 B3 -148.9(3)
B5 C1 C2 B3 -107.9(4)
P1 C1 C2 B3 81.6(3)
B10 B7 C2 C1 -4.0(5)
B6 B7 C2 C1 36.8(4)
B8 B7 C2 C1 -66.9(5)
B2 B7 C2 C1 -106.9(4)
B10 B7 C2 B2 102.9(4)
B6 B7 C2 B2 143.7(4)
B8 B7 C2 B2 40.0(4)
B10 B7 C2 B6 -40.8(4)
B8 B7 C2 B6 -103.8(4)
B2 B7 C2 B6 -143.7(4)
B10 B7 C2 B3 67.2(5)
B6 B7 C2 B3 108.0(4)
B8 B7 C2 B3 4.2(5)
B2 B7 C2 B3 -35.7(4)
B1 B2 C2 C1 3.4(5)
B3 B2 C2 C1 -39.3(3)
B8 B2 C2 C1 65.6(4)
B7 B2 C2 C1 105.5(4)
B1 B2 C2 B7 -102.2(4)
B3 B2 C2 B7 -144.8(4)
B8 B2 C2 B7 -39.9(4)
B1 B2 C2 B6 -65.5(5)
B3 B2 C2 B6 -108.1(4)
B8 B2 C2 B6 -3.2(5)
B7 B2 C2 B6 36.7(4)
B1 B2 C2 B3 42.6(3)
B8 B2 C2 B3 104.9(4)
B7 B2 C2 B3 144.8(4)
B10 B6 C2 C1 -100.6(4)
B5 B6 C2 C1 -38.4(3)
B7 B6 C2 C1 -141.0(4)
C1 B6 C2 B7 141.0(4)
B10 B6 C2 B7 40.5(4)
B5 B6 C2 B7 102.7(4)
C1 B6 C2 B2 103.6(4)
B10 B6 C2 B2 3.0(5)
B5 B6 C2 B2 65.2(5)
B7 B6 C2 B2 -37.5(4)
C1 B6 C2 B3 31.3(3)
B10 B6 C2 B3 -69.3(5)
B5 B6 C2 B3 -7.1(5)
B7 B6 C2 B3 -109.7(4)
B2 B3 C2 C1 139.7(3)
B1 B3 C2 C1 98.2(3)
B4 B3 C2 C1 38.3(3)
Rh1 B3 C2 C1 -94.0(3)
C1 B3 C2 B7 -103.2(4)
B2 B3 C2 B7 36.5(4)
B1 B3 C2 B7 -5.1(5)
B4 B3 C2 B7 -64.9(5)
Rh1 B3 C2 B7 162.8(3)
C1 B3 C2 B2 -139.7(3)
B1 B3 C2 B2 -41.6(3)
B4 B3 C2 B2 -101.4(4)
Rh1 B3 C2 B2 126.3(4)
C1 B3 C2 B6 -30.6(3)
B2 B3 C2 B6 109.1(4)
B1 B3 C2 B6 67.6(5)
B4 B3 C2 B6 7.7(5)
Rh1 B3 C2 B6 -124.6(3)
C1 P1 C7 C10 83.5(3)
C3 P1 C7 C10 -157.1(3)
Rh1 P1 C7 C10 -17.2(4)
C1 P1 C7 C8 -162.4(3)
C3 P1 C7 C8 -43.0(4)
Rh1 P1 C7 C8 97.0(3)
C1 P1 C7 C9 -39.1(4)
C3 P1 C7 C9 80.2(4)
Rh1 P1 C7 C9 -139.8(3)
C1 P1 C3 C4 -48.8(4)
C7 P1 C3 C4 -167.4(3)
Rh1 P1 C3 C4 52.5(3)
C1 P1 C3 C5 -161.8(3)
C7 P1 C3 C5 79.7(4)
Rh1 P1 C3 C5 -60.4(3)
C1 P1 C3 C6 73.4(4)
C7 P1 C3 C6 -45.2(4)
Rh1 P1 C3 C6 174.7(3)
B3 Rh1 C21 O1 76(7)
P1 Rh1 C21 O1 147(7)
Cl1 Rh1 C21 O1 -16(7)
Rh2 Rh1 C21 O1 -38(7)
Cl2 Rh1 C21 O1 -95(7)
B16 B15 C11 C12 -40.6(3)
B14 B15 C11 C12 101.3(4)
B20 B15 C11 C12 0.0(5)
B19 B15 C11 C12 62.2(4)
B16 B15 C11 B14 -141.9(4)
B20 B15 C11 B14 -101.4(4)
B19 B15 C11 B14 -39.1(4)
B14 B15 C11 B16 141.9(4)
B20 B15 C11 B16 40.5(4)
B19 B15 C11 B16 102.8(4)
B16 B15 C11 B13 -106.4(4)
B14 B15 C11 B13 35.5(4)
B20 B15 C11 B13 -65.8(5)
B19 B15 C11 B13 -3.6(5)
B16 B15 C11 P2 123.8(5)
B14 B15 C11 P2 -94.3(5)
B20 B15 C11 P2 164.3(4)
B19 B15 C11 P2 -133.4(4)
B11 B14 C11 C12 0.7(4)
B19 B14 C11 C12 -62.7(4)
B15 B14 C11 C12 -102.6(4)
B13 B14 C11 C12 41.1(3)
B11 B14 C11 B15 103.3(4)
B19 B14 C11 B15 39.9(4)
B13 B14 C11 B15 143.7(4)
B11 B14 C11 B16 67.0(4)
B19 B14 C11 B16 3.6(5)
B15 B14 C11 B16 -36.3(4)
B13 B14 C11 B16 107.4(4)
B11 B14 C11 B13 -40.4(3)
B19 B14 C11 B13 -103.8(4)
B15 B14 C11 B13 -143.7(4)
B11 B14 C11 P2 -121.9(3)
B19 B14 C11 P2 174.7(3)
B15 B14 C11 P2 134.8(4)
B13 B14 C11 P2 -81.5(3)
B15 B16 C11 C12 135.7(4)
B17 B16 C11 C12 33.7(3)
B20 B16 C11 C12 95.5(4)
C12 B16 C11 B15 -135.7(4)
B17 B16 C11 B15 -102.0(4)
B20 B16 C11 B15 -40.2(4)
C12 B16 C11 B14 -98.9(4)
B15 B16 C11 B14 36.8(4)
B17 B16 C11 B14 -65.2(4)
B20 B16 C11 B14 -3.3(5)
C12 B16 C11 B13 -29.3(3)
B15 B16 C11 B13 106.4(4)
B17 B16 C11 B13 4.4(5)
B20 B16 C11 B13 66.2(5)
C12 B16 C11 P2 92.3(4)
B15 B16 C11 P2 -132.0(5)
B17 B16 C11 P2 126.0(4)
B20 B16 C11 P2 -172.1(3)
B11 B13 C11 C12 -95.2(4)
B12 B13 C11 C12 -34.1(3)
B14 B13 C11 C12 -134.3(4)
Rh2 B13 C11 C12 108.2(3)
C12 B13 C11 B15 98.6(4)
B11 B13 C11 B15 3.4(5)
B12 B13 C11 B15 64.5(5)
B14 B13 C11 B15 -35.6(4)
Rh2 B13 C11 B15 -153.2(3)
C12 B13 C11 B14 134.3(4)
B11 B13 C11 B14 39.1(3)
B12 B13 C11 B14 100.1(4)
Rh2 B13 C11 B14 -117.6(3)
C12 B13 C11 B16 29.6(3)
B11 B13 C11 B16 -65.6(4)
B12 B13 C11 B16 -4.5(5)
B14 B13 C11 B16 -104.6(4)
Rh2 B13 C11 B16 137.8(3)
C12 B13 C11 P2 -111.7(3)
B11 B13 C11 P2 153.1(3)
B12 B13 C11 P2 -145.8(3)
B14 B13 C11 P2 114.1(3)
Rh2 B13 C11 P2 -3.5(3)
C17 P2 C11 C12 65.2(3)
C13 P2 C11 C12 -176.5(3)
Rh2 P2 C11 C12 -56.9(3)
C17 P2 C11 B15 -99.0(5)
C13 P2 C11 B15 19.3(5)
Rh2 P2 C11 B15 138.9(5)
C17 P2 C11 B14 -173.4(3)
C13 P2 C11 B14 -55.1(3)
Rh2 P2 C11 B14 64.5(3)
C17 P2 C11 B16 -4.6(5)
C13 P2 C11 B16 113.8(4)
Rh2 P2 C11 B16 -126.7(4)
C17 P2 C11 B13 125.0(3)
C13 P2 C11 B13 -116.6(3)
Rh2 P2 C11 B13 2.9(2)
B15 C11 C12 B17 2.0(5)
B14 C11 C12 B17 68.8(4)
B16 C11 C12 B17 -38.6(4)
B13 C11 C12 B17 110.9(4)
P2 C11 C12 B17 -167.2(3)
B15 C11 C12 B12 -69.4(4)
B14 C11 C12 B12 -2.5(5)
B16 C11 C12 B12 -109.9(4)
B13 C11 C12 B12 39.6(4)
P2 C11 C12 B12 121.5(3)
B15 C11 C12 B16 40.5(3)
B14 C11 C12 B16 107.4(4)
B13 C11 C12 B16 149.5(4)
P2 C11 C12 B16 -128.6(3)
B15 C11 C12 B13 -108.9(4)
B14 C11 C12 B13 -42.0(3)
B16 C11 C12 B13 -149.5(4)
P2 C11 C12 B13 82.0(3)
B18 B17 C12 C11 -66.1(4)
B20 B17 C12 C11 -3.0(5)
B16 B17 C12 C11 37.7(3)
B12 B17 C12 C11 -106.7(4)
B18 B17 C12 B12 40.6(4)
B20 B17 C12 B12 103.7(4)
B16 B17 C12 B12 144.4(4)
B18 B17 C12 B16 -103.8(4)
B20 B17 C12 B16 -40.7(3)
B12 B17 C12 B16 -144.4(4)
B18 B17 C12 B13 4.5(5)
B20 B17 C12 B13 67.6(5)
B16 B17 C12 B13 108.3(4)
B12 B17 C12 B13 -36.1(4)
B11 B12 C12 C11 3.1(5)
B17 B12 C12 C11 105.0(4)
B13 B12 C12 C11 -39.4(4)
B18 B12 C12 C11 65.1(4)
B11 B12 C12 B17 -101.9(4)
B13 B12 C12 B17 -144.4(4)
B18 B12 C12 B17 -39.9(4)
B11 B12 C12 B16 -65.8(5)
B17 B12 C12 B16 36.0(4)
B13 B12 C12 B16 -108.4(4)
B18 B12 C12 B16 -3.8(5)
B11 B12 C12 B13 42.6(3)
B17 B12 C12 B13 144.4(4)
B18 B12 C12 B13 104.5(4)
B15 B16 C12 C11 -37.9(3)
B17 B16 C12 C11 -140.0(4)
B20 B16 C12 C11 -100.1(4)
C11 B16 C12 B17 140.0(4)
B15 B16 C12 B17 102.1(4)
B20 B16 C12 B17 39.9(3)
C11 B16 C12 B12 103.4(4)
B15 B16 C12 B12 65.6(5)
B17 B16 C12 B12 -36.5(4)
B20 B16 C12 B12 3.3(5)
C11 B16 C12 B13 30.7(4)
B15 B16 C12 B13 -7.2(5)
B17 B16 C12 B13 -109.3(4)
B20 B16 C12 B13 -69.4(5)
B11 B13 C12 C11 97.8(4)
B12 B13 C12 C11 139.4(4)
B14 B13 C12 C11 37.7(3)
Rh2 B13 C12 C11 -92.3(3)
C11 B13 C12 B17 -102.8(4)
B11 B13 C12 B17 -5.0(5)
B12 B13 C12 B17 36.6(4)
B14 B13 C12 B17 -65.1(5)
Rh2 B13 C12 B17 164.9(3)
C11 B13 C12 B12 -139.4(4)
B11 B13 C12 B12 -41.6(3)
B14 B13 C12 B12 -101.7(4)
Rh2 B13 C12 B12 128.3(4)
C11 B13 C12 B16 -30.1(4)
B11 B13 C12 B16 67.7(4)
B12 B13 C12 B16 109.3(4)
B14 B13 C12 B16 7.6(5)
Rh2 B13 C12 B16 -122.4(4)
C11 P2 C17 C18 74.6(4)
C13 P2 C17 C18 -44.5(4)
Rh2 P2 C17 C18 175.5(3)
C11 P2 C17 C20 -47.3(4)
C13 P2 C17 C20 -166.4(3)
Rh2 P2 C17 C20 53.7(4)
C11 P2 C17 C19 -161.8(3)
C13 P2 C17 C19 79.1(4)
Rh2 P2 C17 C19 -60.9(4)
C11 P2 C13 C14 -37.7(4)
C17 P2 C13 C14 81.4(4)
Rh2 P2 C13 C14 -137.6(3)
C11 P2 C13 C16 85.0(4)
C17 P2 C13 C16 -155.9(4)
Rh2 P2 C13 C16 -14.9(4)
C11 P2 C13 C15 -161.1(3)
C17 P2 C13 C15 -41.9(4)
Rh2 P2 C13 C15 99.1(3)
B13 Rh2 C22 O2 56(6)
P2 Rh2 C22 O2 127(6)
Cl2 Rh2 C22 O2 -35(6)
Cl1 Rh2 C22 O2 -119(6)
Rh1 Rh2 C22 O2 -61(6)
